data_7106326
loop_
_publ_author_name
'Vaishali Vajpayee'
'Yoon Jung Yang'
'Se Chan Kang'
'Hyunuk Kim'
'In Su Kim'
'Ming Wang'
'Peter J. Stang'
'Ki-Whan Chi'

_publ_section_title
;
 Hexanuclear self-assembled arene-ruthenium nano-prismatic cages:
 potential anticancer agents
;
_journal_name_full Chem.Commun.
_journal_page_first 5184
_journal_paper_doi 10.1039/c1cc10167f
_journal_volume 47
_journal_year 2011
_chemical_formula_sum 'C154 H136 F18 N6 O31 Ru6 S6'
_chemical_formula_weight 3707.47
_chemical_name_systematic
;
?
;
_space_group_IT_number 14
_symmetry_cell_setting monoclinic
_symmetry_space_group_name_Hall '-P 2yn'
_symmetry_space_group_name_H-M 'P 1 21/n 1'
_atom_sites_solution_hydrogens geom
_atom_sites_solution_primary direct
_atom_sites_solution_secondary difmap
_audit_creation_method SHELXL-97
_cell_angle_alpha 90.00
_cell_angle_beta 99.43(3)
_cell_angle_gamma 90.00
_cell_formula_units_Z 4
_cell_length_a 14.548(3)
_cell_length_b 34.324(7)
_cell_length_c 34.518(7)
_cell_measurement_reflns_used 25687
_cell_measurement_temperature 100(2)
_cell_measurement_theta_max 33.59
_cell_measurement_theta_min 1.07
_cell_volume 17003(6)
_computing_cell_refinement 'DENZO (Z. Otwinowski and W. Minor, 1997)'
_computing_data_collection 'ADSC Quantum software'
_computing_data_reduction 'HKL2000 (Z. Otwinowski and W. Minor, 1997)'
_computing_molecular_graphics 'Materials Studio 4.1'
_computing_publication_material 'Materials Studio 4.1'
_computing_structure_refinement 'SHELXL-97 (Sheldrick, 1997)'
_computing_structure_solution 'SHELXS-97 (Sheldrick, 1990)'
_diffrn_ambient_temperature 100(2)
_diffrn_measured_fraction_theta_full 0.777
_diffrn_measured_fraction_theta_max 0.777
_diffrn_measurement_device_type 'ADSC Quantum 210'
_diffrn_measurement_method \w-scan
_diffrn_radiation_monochromator graphite
_diffrn_radiation_source synchrotron-PAL
_diffrn_radiation_type synchrotron
_diffrn_radiation_wavelength 0.90000
_diffrn_reflns_av_R_equivalents 0.0406
_diffrn_reflns_av_sigmaI/netI 0.0400
_diffrn_reflns_limit_h_max 16
_diffrn_reflns_limit_h_min -16
_diffrn_reflns_limit_k_max 38
_diffrn_reflns_limit_k_min -38
_diffrn_reflns_limit_l_max 40
_diffrn_reflns_limit_l_min -41
_diffrn_reflns_number 90864
_diffrn_reflns_theta_full 33.59
_diffrn_reflns_theta_max 33.59
_diffrn_reflns_theta_min 1.07
_exptl_absorpt_coefficient_mu 1.271
_exptl_absorpt_correction_T_max 0.8834
_exptl_absorpt_correction_T_min 0.7417
_exptl_absorpt_correction_type multi-scan
_exptl_absorpt_process_details HKL2000
_exptl_crystal_colour colorless
_exptl_crystal_density_diffrn 1.448
_exptl_crystal_density_method 'not measured'
_exptl_crystal_description needle
_exptl_crystal_F_000 7488
_exptl_crystal_size_max 0.25
_exptl_crystal_size_mid 0.25
_exptl_crystal_size_min 0.10
_refine_diff_density_max 2.224
_refine_diff_density_min -1.192
_refine_diff_density_rms 0.134
_refine_ls_extinction_coef 0.0038(3)
_refine_ls_extinction_expression Fc^*^=kFc[1+0.001xFc^2^\l^3^/sin(2\q)]^-1/4^
_refine_ls_extinction_method SHELXL
_refine_ls_goodness_of_fit_ref 1.263
_refine_ls_hydrogen_treatment constr
_refine_ls_matrix_type full
_refine_ls_number_parameters 1897
_refine_ls_number_reflns 25684
_refine_ls_number_restraints 711
_refine_ls_restrained_S_all 1.271
_refine_ls_R_factor_all 0.1637
_refine_ls_R_factor_gt 0.1225
_refine_ls_shift/su_max 0.001
_refine_ls_shift/su_mean 0.000
_refine_ls_structure_factor_coef Fsqd
_refine_ls_weighting_details 'calc w=1/[\s^2^(Fo^2^)+(0.2000P)^2^+0.0000P] where P=(Fo^2^+2Fc^2^)/3'
_refine_ls_weighting_scheme calc
_refine_ls_wR_factor_gt 0.3420
_refine_ls_wR_factor_ref 0.3731
_reflns_number_gt 13028
_reflns_number_total 25684
_reflns_threshold_expression >2sigma(I)
_cod_data_source_file c1cc10167f.txt
_cod_data_source_block p21n
_cod_original_cell_volume 17004(6)
_cod_original_sg_symbol_H-M P2(1)/n
_cod_database_code 7106326

loop_
_symmetry_equiv_pos_as_xyz
'x, y, z'
'-x+1/2, y+1/2, -z+1/2'
'-x, -y, -z'
'x-1/2, -y-1/2, z-1/2'

loop_
_atom_site_label
_atom_site_type_symbol
_atom_site_fract_x
_atom_site_fract_y
_atom_site_fract_z
_atom_site_U_iso_or_equiv
_atom_site_adp_type
_atom_site_occupancy
_atom_site_symmetry_multiplicity
_atom_site_calc_flag
_atom_site_refinement_flags
_atom_site_disorder_assembly
_atom_site_disorder_group
Ru1 Ru 0.83742(6) 0.33976(3) 0.15831(3) 0.1105(3) Uani 1 1 d . . .
Ru2 Ru -0.07916(7) 0.71859(3) 0.10201(3) 0.1240(4) Uani 1 1 d . . .
Ru3 Ru 0.29918(7) 0.28209(5) 0.18863(4) 0.1768(6) Uani 1 1 d . . .
Ru4 Ru 0.11777(8) 0.38711(4) -0.32132(3) 0.1565(5) Uani 1 1 d . . .
Ru5 Ru 0.64920(9) 0.47725(4) -0.31731(3) 0.1613(5) Uani 1 1 d D . .
Ru6 Ru 0.41874(8) 0.82540(3) 0.07043(4) 0.1494(5) Uani 1 1 d . . .
O1 O 0.2486(7) 0.3708(3) -0.3024(3) 0.151(3) Uani 1 1 d . . .
O2 O 0.1735(9) 0.4407(3) -0.3358(2) 0.161(3) Uani 1 1 d . . .
O3 O 0.5928(7) 0.4272(3) -0.3024(2) 0.156(3) Uani 1 1 d . . .
O4 O 0.5202(8) 0.4979(3) -0.3374(2) 0.208(5) Uani 1 1 d DU . .
O5 O 0.3975(6) 0.3203(3) 0.2133(2) 0.152(3) Uani 1 1 d U . .
O6 O 0.3946(5) 0.2605(3) 0.1606(3) 0.159(3) Uani 1 1 d . . .
O7 O 0.7490(5) 0.3574(2) 0.1943(2) 0.121(2) Uani 1 1 d . . .
O8 O 0.7308(5) 0.3052(2) 0.1306(2) 0.120(2) Uani 1 1 d . . .
O9 O -0.0386(6) 0.7568(2) 0.0629(2) 0.129(2) Uani 1 1 d . . .
O10 O 0.0548(6) 0.7202(2) 0.1315(2) 0.124(2) Uani 1 1 d . . .
O11 O 0.2902(7) 0.8223(3) 0.0396(3) 0.148(3) Uani 1 1 d . . .
O12 O 0.3723(7) 0.7944(3) 0.1118(3) 0.146(3) Uani 1 1 d . . .
N1A N 0.1309(8) 0.4115(4) -0.2644(3) 0.144(3) Uani 1 1 d . . .
N2A N 0.2816(7) 0.3223(4) 0.1405(4) 0.142(4) Uani 1 1 d . . .
N3A N -0.0258(6) 0.6767(3) 0.0670(3) 0.115(2) Uani 1 1 d . . .
N4A N 0.7728(6) 0.3829(3) 0.1200(2) 0.115(2) Uani 1 1 d . . .
N5A N 0.4373(7) 0.7700(3) 0.0459(3) 0.129(3) Uani 1 1 d . . .
N6A N 0.6205(8) 0.4961(4) -0.2622(3) 0.141(3) Uani 1 1 d . . .
C1A C 0.1734(9) 0.3920(4) -0.2345(4) 0.129(4) Uani 1 1 d . . .
H1AA H 0.1975 0.3670 -0.2392 0.155 Uiso 1 1 calc R . .
C2A C 0.0813(12) 0.4444(4) -0.2579(4) 0.159(5) Uani 1 1 d . . .
H2A H 0.0407 0.4566 -0.2788 0.191 Uiso 1 1 calc R . .
C3A C 0.0922(11) 0.4594(4) -0.2201(4) 0.154(5) Uani 1 1 d . . .
H3AA H 0.0681 0.4845 -0.2160 0.185 Uiso 1 1 calc R . .
C4A C 0.1860(8) 0.4054(3) -0.1957(3) 0.126(3) Uani 1 1 d . . .
H4AA H 0.2263 0.3923 -0.1754 0.151 Uiso 1 1 calc R . .
C5A C 0.1378(9) 0.4384(3) -0.1880(3) 0.122(3) Uani 1 1 d . . .
C6A C 0.1367(8) 0.4516(3) -0.1496(3) 0.114(3) Uani 1 1 d . . .
C7A C 0.1378(7) 0.4612(3) -0.1156(4) 0.120(3) Uani 1 1 d . . .
C8A C 0.2748(9) 0.3089(4) 0.1050(5) 0.140(4) Uani 1 1 d . . .
H8AA H 0.2825 0.2818 0.1008 0.168 Uiso 1 1 calc R . .
C9A C 0.2729(8) 0.3609(5) 0.1482(4) 0.132(4) Uani 1 1 d . . .
H9AA H 0.2802 0.3694 0.1747 0.159 Uiso 1 1 calc R . .
C10A C 0.2554(8) 0.3350(4) 0.0719(4) 0.127(3) Uani 1 1 d . . .
H10A H 0.2506 0.3259 0.0456 0.152 Uiso 1 1 calc R . .
C11A C 0.2537(8) 0.3877(4) 0.1185(4) 0.130(4) Uani 1 1 d . . .
H11A H 0.2474 0.4146 0.1241 0.156 Uiso 1 1 calc R . .
C12A C 0.2439(8) 0.3746(4) 0.0805(4) 0.125(4) Uani 1 1 d . . .
C13A C 0.2187(7) 0.4029(3) 0.0477(3) 0.113(3) Uani 1 1 d . . .
C14A C 0.1979(7) 0.4251(3) 0.0224(3) 0.111(3) Uani 1 1 d . . .
C15A C 0.0179(8) 0.6462(3) 0.0848(3) 0.115(3) Uani 1 1 d . . .
H15A H 0.0292 0.6452 0.1127 0.138 Uiso 1 1 calc R . .
C16A C -0.0442(7) 0.6779(3) 0.0283(3) 0.111(3) Uani 1 1 d . . .
H16A H -0.0761 0.6999 0.0159 0.133 Uiso 1 1 calc R . .
C17A C 0.0475(7) 0.6156(3) 0.0639(3) 0.110(3) Uani 1 1 d . . .
H17A H 0.0797 0.5942 0.0773 0.132 Uiso 1 1 calc R . .
C18A C -0.0180(7) 0.6475(3) 0.0045(3) 0.109(3) Uani 1 1 d . . .
H18A H -0.0331 0.6487 -0.0234 0.130 Uiso 1 1 calc R . .
C19A C 0.0296(7) 0.6166(3) 0.0227(3) 0.108(3) Uani 1 1 d . . .
C20A C 0.0558(7) 0.5845(3) 0.0016(3) 0.106(3) Uani 1 1 d . . .
C21A C 0.0777(7) 0.5539(4) -0.0129(3) 0.112(3) Uani 1 1 d . . .
C22A C 0.1669(6) 0.4529(3) -0.0076(3) 0.100(3) Uani 1 1 d . . .
C23A C 0.1683(6) 0.4448(3) -0.0474(3) 0.099(2) Uani 1 1 d . . .
H23A H 0.1908 0.4203 -0.0547 0.119 Uiso 1 1 calc R . .
C24A C 0.1381(6) 0.4888(3) 0.0026(3) 0.102(3) Uani 1 1 d . . .
H24A H 0.1387 0.4947 0.0296 0.122 Uiso 1 1 calc R . .
C25A C 0.1383(7) 0.4713(3) -0.0749(3) 0.100(3) Uani 1 1 d . . .
C26A C 0.1080(6) 0.5169(3) -0.0258(3) 0.090(2) Uani 1 1 d . . .
C27A C 0.1090(6) 0.5078(3) -0.0641(3) 0.101(3) Uani 1 1 d . . .
H27A H 0.0892 0.5266 -0.0839 0.121 Uiso 1 1 calc R . .
C28A C 0.7536(7) 0.4200(3) 0.1349(3) 0.113(3) Uani 1 1 d . . .
H28A H 0.7664 0.4241 0.1625 0.136 Uiso 1 1 calc R . .
C29A C 0.7506(6) 0.3757(3) 0.0823(3) 0.102(3) Uani 1 1 d . . .
H29A H 0.7600 0.3503 0.0728 0.123 Uiso 1 1 calc R . .
C30A C 0.7179(7) 0.4497(3) 0.1116(3) 0.109(3) Uani 1 1 d . . .
H30A H 0.7084 0.4746 0.1223 0.131 Uiso 1 1 calc R . .
C31A C 0.7118(7) 0.4059(3) 0.0549(3) 0.110(3) Uani 1 1 d . . .
H31A H 0.6989 0.4004 0.0276 0.131 Uiso 1 1 calc R . .
C32A C 0.6937(7) 0.4422(4) 0.0683(3) 0.110(3) Uani 1 1 d . . .
C33A C 0.6608(7) 0.4718(3) 0.0426(3) 0.099(3) Uani 1 1 d . . .
C34A C 0.6329(7) 0.4971(3) 0.0198(3) 0.108(3) Uani 1 1 d . . .
C35A C 0.4851(8) 0.7421(4) 0.0704(3) 0.119(3) Uani 1 1 d . . .
H35A H 0.5053 0.7475 0.0974 0.142 Uiso 1 1 calc R . .
C36A C 0.4078(8) 0.7620(4) 0.0083(4) 0.121(3) Uani 1 1 d . . .
H36A H 0.3730 0.7809 -0.0080 0.146 Uiso 1 1 calc R . .
C37A C 0.5028(7) 0.7066(3) 0.0550(3) 0.112(3) Uani 1 1 d . . .
H37A H 0.5343 0.6875 0.0721 0.135 Uiso 1 1 calc R . .
C38A C 0.4274(8) 0.7261(4) -0.0075(4) 0.126(3) Uani 1 1 d . . .
H38A H 0.4069 0.7209 -0.0346 0.151 Uiso 1 1 calc R . .
C39A C 0.4773(8) 0.6977(4) 0.0164(3) 0.118(3) Uani 1 1 d . . .
C40A C 0.4988(7) 0.6615(4) 0.0007(3) 0.103(3) Uani 1 1 d . . .
C41A C 0.5156(7) 0.6298(4) -0.0122(3) 0.105(3) Uani 1 1 d . . .
C42A C 0.6420(11) 0.4724(5) -0.2317(4) 0.161(5) Uani 1 1 d . . .
H42A H 0.6685 0.4475 -0.2348 0.193 Uiso 1 1 calc R . .
C43A C 0.5836(12) 0.5307(5) -0.2580(4) 0.154(5) Uani 1 1 d . . .
H43A H 0.5713 0.5474 -0.2802 0.185 Uiso 1 1 calc R . .
C44A C 0.6248(9) 0.4848(4) -0.1951(4) 0.144(4) Uani 1 1 d . . .
H44A H 0.6407 0.4674 -0.1736 0.172 Uiso 1 1 calc R . .
C45A C 0.5617(11) 0.5441(4) -0.2217(4) 0.153(5) Uani 1 1 d . . .
H45A H 0.5314 0.5684 -0.2198 0.184 Uiso 1 1 calc R . .
C46A C 0.5875(9) 0.5193(4) -0.1876(3) 0.126(3) Uani 1 1 d . . .
C47A C 0.5734(9) 0.5298(3) -0.1512(4) 0.125(3) Uani 1 1 d . . .
C48A C 0.5655(8) 0.5379(3) -0.1165(4) 0.121(3) Uani 1 1 d . . .
C49A C 0.5996(7) 0.5266(3) -0.0079(4) 0.113(3) Uani 1 1 d . . .
C50A C 0.5705(7) 0.5643(4) 0.0028(3) 0.119(3) Uani 1 1 d . . .
H50A H 0.5715 0.5703 0.0297 0.142 Uiso 1 1 calc R . .
C51A C 0.5412(6) 0.5919(3) -0.0251(3) 0.103(3) Uani 1 1 d . . .
C52A C 0.5377(6) 0.5839(3) -0.0641(3) 0.100(2) Uani 1 1 d . . .
H52A H 0.5179 0.6035 -0.0830 0.120 Uiso 1 1 calc R . .
C53A C 0.5956(7) 0.5189(3) -0.0487(3) 0.104(3) Uani 1 1 d . . .
H53A H 0.6154 0.4943 -0.0569 0.124 Uiso 1 1 calc R . .
C54A C 0.5633(7) 0.5469(4) -0.0766(3) 0.111(3) Uani 1 1 d . . .
C11B C 0.4813(9) 0.3257(4) 0.2055(4) 0.133(4) Uani 1 1 d D . .
C12B C 0.5347(11) 0.3538(4) 0.2298(4) 0.150(5) Uani 1 1 d D . .
H12A H 0.5079 0.3660 0.2500 0.180 Uiso 1 1 calc R . .
C13B C 0.6205(8) 0.3637(4) 0.2254(4) 0.140(4) Uani 1 1 d D . .
H13A H 0.6528 0.3831 0.2419 0.168 Uiso 1 1 calc R . .
C14B C 0.6653(9) 0.3455(3) 0.1960(3) 0.125(3) Uani 1 1 d D . .
C15B C 0.6161(7) 0.3176(3) 0.1708(3) 0.115(3) Uani 1 1 d D . .
C16B C 0.5229(8) 0.3060(4) 0.1760(4) 0.126(4) Uani 1 1 d D . .
C17B C 0.4793(9) 0.2757(4) 0.1559(5) 0.147(5) Uani 1 1 d D . .
C18B C 0.5253(10) 0.2555(4) 0.1256(5) 0.152(5) Uani 1 1 d D . .
H18B H 0.4948 0.2341 0.1114 0.183 Uiso 1 1 calc R . .
C19B C 0.6060(8) 0.2666(4) 0.1186(4) 0.130(4) Uani 1 1 d D . .
H19A H 0.6317 0.2547 0.0980 0.156 Uiso 1 1 calc R . .
C20B C 0.6572(8) 0.2971(3) 0.1415(3) 0.115(3) Uani 1 1 d D . .
C1B C 0.3218(11) 0.3880(4) -0.3040(3) 0.130(4) Uani 1 1 d D . .
C2B C 0.4057(13) 0.3680(5) -0.2882(4) 0.181(7) Uani 1 1 d D . .
H2BA H 0.3984 0.3427 -0.2780 0.217 Uiso 1 1 calc R . .
C3B C 0.4922(11) 0.3805(4) -0.2861(4) 0.148(4) Uani 1 1 d D . .
H3BA H 0.5431 0.3654 -0.2734 0.178 Uiso 1 1 calc R . .
C4B C 0.5075(10) 0.4168(5) -0.3031(4) 0.150(5) Uani 1 1 d D . .
C5B C 0.4295(10) 0.4410(4) -0.3179(3) 0.141(4) Uani 1 1 d D . .
C6B C 0.3360(10) 0.4266(4) -0.3187(4) 0.136(4) Uani 1 1 d D . .
C7B C 0.2607(11) 0.4486(5) -0.3332(4) 0.141(4) Uani 1 1 d D . .
C8B C 0.2769(13) 0.4860(6) -0.3525(4) 0.183(7) Uani 1 1 d D . .
H8B H 0.2251 0.5004 -0.3656 0.220 Uiso 1 1 calc R . .
C9B C 0.3590(13) 0.4994(4) -0.3519(4) 0.157(5) Uani 1 1 d DU . .
H9B H 0.3667 0.5238 -0.3640 0.188 Uiso 1 1 calc R . .
C10B C 0.4407(12) 0.4783(5) -0.3334(5) 0.167(6) Uani 1 1 d DU . .
C21B C 0.0464(11) 0.7705(4) 0.0612(5) 0.146(5) Uani 1 1 d . . .
C22B C 0.1276(9) 0.7641(3) 0.0892(4) 0.117(3) Uani 1 1 d . . .
C23B C 0.0489(12) 0.7951(4) 0.0269(4) 0.141(4) Uani 1 1 d . . .
H23B H -0.0057 0.8013 0.0089 0.169 Uiso 1 1 calc R . .
C24B C 0.1318(12) 0.8079(4) 0.0225(5) 0.142(4) Uani 1 1 d . . .
H24B H 0.1361 0.8206 -0.0016 0.171 Uiso 1 1 calc R . .
C25B C 0.2139(11) 0.8048(4) 0.0494(4) 0.127(3) Uani 1 1 d . . .
C26B C 0.2115(10) 0.7822(4) 0.0828(4) 0.129(4) Uani 1 1 d . . .
C27B C 0.1243(9) 0.7393(4) 0.1225(3) 0.117(3) Uani 1 1 d . . .
C29B C 0.2869(9) 0.7533(5) 0.1457(4) 0.136(4) Uani 1 1 d . . .
H29B H 0.3409 0.7493 0.1649 0.163 Uiso 1 1 calc R . .
C28B C 0.2116(10) 0.7361(4) 0.1518(3) 0.125(3) Uani 1 1 d . . .
H28B H 0.2118 0.7213 0.1750 0.150 Uiso 1 1 calc R . .
C30B C 0.2969(10) 0.7768(4) 0.1145(4) 0.126(4) Uani 1 1 d . . .
C1C C 0.9709(8) 0.3496(4) 0.1368(3) 0.134(3) Uani 1 1 d DU . .
C2C C 0.9411(8) 0.3106(4) 0.1334(3) 0.135(3) Uani 1 1 d DU . .
H2CA H 0.9243 0.2990 0.1066 0.161 Uiso 1 1 calc R . .
C3C C 0.9723(8) 0.3673(3) 0.1749(3) 0.128(3) Uani 1 1 d DU . .
H3CA H 0.9749 0.3963 0.1767 0.153 Uiso 1 1 calc R . .
C4C C 0.9239(8) 0.2893(3) 0.1659(3) 0.127(3) Uani 1 1 d DU . .
H4CA H 0.8940 0.2631 0.1614 0.153 Uiso 1 1 calc R . .
C5C C 0.9507(8) 0.3464(3) 0.2066(3) 0.126(3) Uani 1 1 d DU . .
H5CA H 0.9395 0.3610 0.2305 0.151 Uiso 1 1 calc R . .
C6C C 0.9277(7) 0.3072(3) 0.2033(3) 0.123(2) Uani 1 1 d DU . .
C7C C 0.9031(9) 0.2860(4) 0.2410(3) 0.145(3) Uani 1 1 d DU . .
H7CA H 0.8618 0.3029 0.2544 0.174 Uiso 1 1 calc R . .
C8C C 0.8482(10) 0.2452(4) 0.2252(4) 0.166(5) Uani 1 1 d DU . .
H8CA H 0.8319 0.2308 0.2476 0.249 Uiso 1 1 calc R . .
H8CB H 0.8890 0.2292 0.2117 0.249 Uiso 1 1 calc R . .
H8CC H 0.7913 0.2516 0.2069 0.249 Uiso 1 1 calc R . .
C9C C 0.9961(10) 0.2782(5) 0.2685(4) 0.183(6) Uani 1 1 d DU . .
H9CA H 1.0243 0.3030 0.2781 0.274 Uiso 1 1 calc R . .
H9CB H 1.0385 0.2642 0.2540 0.274 Uiso 1 1 calc R . .
H9CC H 0.9845 0.2624 0.2908 0.274 Uiso 1 1 calc R . .
C10C C 0.9853(8) 0.3748(4) 0.1035(4) 0.157(4) Uani 1 1 d DU . .
H10C H 1.0508 0.3737 0.1001 0.235 Uiso 1 1 calc R . .
H10D H 0.9686 0.4017 0.1088 0.235 Uiso 1 1 calc R . .
H10E H 0.9459 0.3657 0.0794 0.235 Uiso 1 1 calc R . .
C11C C 0.5580(15) 0.8390(7) 0.1073(6) 0.255(6) Uani 1 1 d DU . .
C12C C 0.5643(13) 0.8418(6) 0.0682(6) 0.247(5) Uani 1 1 d DU . .
H12B H 0.6035 0.8219 0.0575 0.297 Uiso 1 1 calc R . .
C13C C 0.4824(14) 0.8619(6) 0.1197(6) 0.255(6) Uani 1 1 d DU . .
H13B H 0.4658 0.8571 0.1463 0.306 Uiso 1 1 calc R . .
C14C C 0.4938(14) 0.8599(6) 0.0407(6) 0.247(5) Uani 1 1 d DU . .
H14A H 0.4921 0.8559 0.0119 0.296 Uiso 1 1 calc R . .
C15C C 0.4280(15) 0.8862(6) 0.0944(7) 0.252(5) Uani 1 1 d DU . .
H15B H 0.3708 0.8966 0.1035 0.302 Uiso 1 1 calc R . .
C16C C 0.4260(16) 0.8849(6) 0.0545(7) 0.262(6) Uani 1 1 d DU . .
C17C C 0.3421(17) 0.9078(6) 0.0273(7) 0.305(7) Uani 1 1 d DU . .
H17B H 0.2786 0.9031 0.0339 0.366 Uiso 1 1 calc R . .
C18C C 0.361(2) 0.8893(9) -0.0168(8) 0.349(11) Uani 1 1 d DU . .
H18C H 0.3154 0.9006 -0.0380 0.524 Uiso 1 1 calc R . .
H18D H 0.3533 0.8610 -0.0168 0.524 Uiso 1 1 calc R . .
H18E H 0.4239 0.8959 -0.0210 0.524 Uiso 1 1 calc R . .
C19C C 0.377(3) 0.9518(6) 0.0314(10) 0.385(14) Uani 1 1 d DU . .
H19B H 0.3674 0.9622 0.0568 0.578 Uiso 1 1 calc R . .
H19C H 0.3416 0.9674 0.0103 0.578 Uiso 1 1 calc R . .
H19D H 0.4434 0.9529 0.0295 0.578 Uiso 1 1 calc R . .
C20C C 0.6236(19) 0.8186(8) 0.1382(7) 0.317(10) Uani 1 1 d DU . .
H20A H 0.6788 0.8349 0.1462 0.476 Uiso 1 1 calc R . .
H20B H 0.6425 0.7938 0.1279 0.476 Uiso 1 1 calc R . .
H20C H 0.5929 0.8137 0.1610 0.476 Uiso 1 1 calc R . .
C31C C 0.0499(13) 0.3310(5) -0.3161(5) 0.206(5) Uani 1 1 d DU . .
C32C C -0.0120(12) 0.3609(6) -0.3137(5) 0.213(5) Uani 1 1 d DU . .
H32A H -0.0352 0.3651 -0.2883 0.255 Uiso 1 1 calc R . .
C33C C 0.0953(13) 0.3315(5) -0.3508(5) 0.214(5) Uani 1 1 d DU . .
H33A H 0.1503 0.3141 -0.3511 0.257 Uiso 1 1 calc R . .
C34C C -0.0282(13) 0.3898(6) -0.3422(5) 0.226(5) Uani 1 1 d DU . .
H34A H -0.0625 0.4137 -0.3361 0.271 Uiso 1 1 calc R . .
C35C C 0.0772(13) 0.3603(6) -0.3796(5) 0.217(5) Uani 1 1 d DU . .
H35B H 0.1204 0.3628 -0.3991 0.260 Uiso 1 1 calc R . .
C36C C 0.0203(14) 0.3912(6) -0.3746(5) 0.234(5) Uani 1 1 d DU . .
C37C C 0.0122(17) 0.4254(7) -0.4068(6) 0.287(7) Uani 1 1 d DU . .
H37B H 0.0719 0.4313 -0.4165 0.344 Uiso 1 1 calc R . .
C38C C -0.0339(19) 0.4638(7) -0.3868(7) 0.281(9) Uani 1 1 d DU . .
H38B H 0.0145 0.4768 -0.3682 0.422 Uiso 1 1 calc R . .
H38C H -0.0839 0.4549 -0.3731 0.422 Uiso 1 1 calc R . .
H38D H -0.0594 0.4822 -0.4076 0.422 Uiso 1 1 calc R . .
C39C C -0.0665(18) 0.4072(7) -0.4392(6) 0.281(8) Uani 1 1 d DU . .
H39A H -0.0868 0.4268 -0.4596 0.422 Uiso 1 1 calc R . .
H39B H -0.1196 0.3993 -0.4270 0.422 Uiso 1 1 calc R . .
H39C H -0.0414 0.3845 -0.4512 0.422 Uiso 1 1 calc R . .
C40C C 0.0751(15) 0.3027(5) -0.2831(5) 0.236(6) Uani 1 1 d DU . .
H40A H 0.0328 0.2803 -0.2870 0.354 Uiso 1 1 calc R . .
H40B H 0.0696 0.3154 -0.2581 0.354 Uiso 1 1 calc R . .
H40C H 0.1394 0.2938 -0.2824 0.354 Uiso 1 1 calc R . .
C41C C -0.2235(9) 0.6939(3) 0.0876(4) 0.134(3) Uani 1 1 d DU . .
C42C C -0.1721(9) 0.6761(4) 0.1227(3) 0.138(3) Uani 1 1 d DU . .
H42B H -0.1564 0.6477 0.1225 0.165 Uiso 1 1 calc R . .
C43C C -0.2279(9) 0.7358(3) 0.0852(4) 0.144(3) Uani 1 1 d DU . .
H43B H -0.2511 0.7495 0.0600 0.173 Uiso 1 1 calc R . .
C44C C -0.1336(9) 0.6987(4) 0.1538(4) 0.147(3) Uani 1 1 d DU . .
H44B H -0.0884 0.6857 0.1748 0.176 Uiso 1 1 calc R . .
C45C C -0.1809(9) 0.7570(4) 0.1204(4) 0.150(3) Uani 1 1 d DU . .
H45B H -0.1717 0.7857 0.1184 0.180 Uiso 1 1 calc R . .
C46C C -0.1388(10) 0.7373(4) 0.1556(4) 0.159(3) Uani 1 1 d DU . .
C47C C -0.0889(12) 0.7633(5) 0.1886(4) 0.187(4) Uani 1 1 d DU . .
H47A H -0.0409 0.7457 0.2035 0.224 Uiso 1 1 calc R . .
C48C C -0.1668(13) 0.7667(6) 0.2167(5) 0.218(7) Uani 1 1 d DU . .
H48A H -0.1426 0.7826 0.2397 0.327 Uiso 1 1 calc R . .
H48B H -0.1823 0.7407 0.2253 0.327 Uiso 1 1 calc R . .
H48C H -0.2229 0.7790 0.2022 0.327 Uiso 1 1 calc R . .
C49C C -0.0320(15) 0.7970(5) 0.1764(6) 0.227(8) Uani 1 1 d DU . .
H49A H 0.0147 0.7869 0.1615 0.340 Uiso 1 1 calc R . .
H49B H -0.0008 0.8105 0.1999 0.340 Uiso 1 1 calc R . .
H49C H -0.0733 0.8151 0.1600 0.340 Uiso 1 1 calc R . .
C50C C -0.2585(9) 0.6695(3) 0.0522(3) 0.132(3) Uani 1 1 d DU . .
H50B H -0.3234 0.6622 0.0526 0.198 Uiso 1 1 calc R . .
H50C H -0.2202 0.6460 0.0526 0.198 Uiso 1 1 calc R . .
H50D H -0.2546 0.6845 0.0284 0.198 Uiso 1 1 calc R . .
C21C C 0.2317(12) 0.2850(6) 0.2369(5) 0.212(5) Uani 1 1 d DU . .
C22C C 0.2844(12) 0.2494(6) 0.2418(5) 0.213(5) Uani 1 1 d DU . .
H22A H 0.3383 0.2465 0.2637 0.255 Uiso 1 1 calc R . .
C23C C 0.1597(10) 0.2904(5) 0.2017(5) 0.191(4) Uani 1 1 d DU . .
H23C H 0.1255 0.3156 0.1962 0.229 Uiso 1 1 calc R . .
C24C C 0.2699(12) 0.2231(5) 0.2117(6) 0.208(5) Uani 1 1 d DU . .
H24C H 0.3212 0.2037 0.2117 0.249 Uiso 1 1 calc R . .
C25C C 0.1623(10) 0.2614(5) 0.1714(5) 0.196(4) Uani 1 1 d DU . .
H25A H 0.1296 0.2669 0.1441 0.235 Uiso 1 1 calc R . .
C26C C 0.2134(11) 0.2258(5) 0.1789(5) 0.196(4) Uani 1 1 d DU . .
C27C C 0.2000(12) 0.1990(5) 0.1432(6) 0.221(5) Uani 1 1 d DU . .
H27B H 0.1965 0.2162 0.1196 0.265 Uiso 1 1 calc R . .
C28C C 0.2901(12) 0.1720(6) 0.1438(6) 0.226(6) Uani 1 1 d DU . .
H28C H 0.3458 0.1884 0.1461 0.339 Uiso 1 1 calc R . .
H28D H 0.2837 0.1569 0.1195 0.339 Uiso 1 1 calc R . .
H28E H 0.2957 0.1542 0.1663 0.339 Uiso 1 1 calc R . .
C29C C 0.1041(12) 0.1758(6) 0.1385(7) 0.251(8) Uani 1 1 d DU . .
H29C H 0.0526 0.1942 0.1384 0.376 Uiso 1 1 calc R . .
H29D H 0.1055 0.1576 0.1604 0.376 Uiso 1 1 calc R . .
H29E H 0.0951 0.1613 0.1137 0.376 Uiso 1 1 calc R . .
C30C C 0.2356(13) 0.3204(6) 0.2619(6) 0.241(6) Uani 1 1 d DU . .
H30C H 0.2003 0.3159 0.2833 0.361 Uiso 1 1 calc R . .
H30D H 0.2086 0.3425 0.2460 0.361 Uiso 1 1 calc R . .
H30E H 0.3007 0.3262 0.2728 0.361 Uiso 1 1 calc R . .
C51C C 0.7926(13) 0.4857(8) -0.3013(7) 0.200(5) Uani 1 1 d U . .
C52C C 0.7548(12) 0.5215(7) -0.3198(6) 0.203(4) Uani 1 1 d U . .
H52B H 0.7562 0.5469 -0.3056 0.243 Uiso 1 1 calc R . .
C53C C 0.7918(13) 0.4466(7) -0.3154(6) 0.210(5) Uani 1 1 d U . .
H53B H 0.8126 0.4236 -0.2984 0.252 Uiso 1 1 calc R . .
C54C C 0.7051(15) 0.5157(8) -0.3591(7) 0.222(5) Uani 1 1 d U . .
H54A H 0.6646 0.5373 -0.3716 0.267 Uiso 1 1 calc R . .
C55C C 0.7290(14) 0.4438(8) -0.3541(6) 0.217(5) Uani 1 1 d U . .
H55A H 0.7055 0.4177 -0.3639 0.261 Uiso 1 1 calc R . .
C56C C 0.6870(18) 0.4782(10) -0.3734(7) 0.231(5) Uani 1 1 d U . .
C57C C 0.6258(18) 0.4677(8) -0.4145(6) 0.267(7) Uani 1 1 d DU . .
H57A H 0.5753 0.4877 -0.4200 0.320 Uiso 1 1 calc R . .
C58C C 0.5784(19) 0.4273(8) -0.4112(7) 0.277(9) Uani 1 1 d DU . .
H58A H 0.5437 0.4277 -0.3892 0.415 Uiso 1 1 calc R . .
H58B H 0.6262 0.4070 -0.4069 0.415 Uiso 1 1 calc R . .
H58C H 0.5354 0.4219 -0.4356 0.415 Uiso 1 1 calc R . .
C59C C 0.686(2) 0.4703(10) -0.4480(7) 0.329(12) Uani 1 1 d DU . .
H59A H 0.7133 0.4964 -0.4482 0.494 Uiso 1 1 calc R . .
H59B H 0.6466 0.4653 -0.4734 0.494 Uiso 1 1 calc R . .
H59C H 0.7360 0.4509 -0.4435 0.494 Uiso 1 1 calc R . .
C60C C 0.8355(17) 0.4899(7) -0.2563(6) 0.251(9) Uani 1 1 d U . .
H60A H 0.9028 0.4942 -0.2536 0.377 Uiso 1 1 calc R . .
H60B H 0.8236 0.4660 -0.2424 0.377 Uiso 1 1 calc R . .
H60C H 0.8066 0.5120 -0.2450 0.377 Uiso 1 1 calc R . .
S1D S 0.6108(2) 0.67937(10) 0.16593(9) 0.1273(9) Uani 1 1 d D . .
F1D F 0.4958(8) 0.6258(3) 0.1837(3) 0.201(4) Uani 1 1 d D . .
F2D F 0.4333(7) 0.6731(3) 0.1464(3) 0.186(3) Uani 1 1 d D . .
F3D F 0.4748(5) 0.6844(3) 0.2060(2) 0.167(3) Uani 1 1 d D . .
O1D O 0.6231(6) 0.6550(2) 0.1326(2) 0.131(2) Uani 1 1 d D . .
O2D O 0.6729(6) 0.6717(3) 0.2016(2) 0.142(3) Uani 1 1 d D . .
O3D O 0.5935(7) 0.7207(2) 0.1546(2) 0.153(3) Uani 1 1 d D . .
C1D C 0.4964(11) 0.6636(7) 0.1773(5) 0.172(7) Uani 1 1 d D . .
S5D S 0.0133(15) 0.9005(6) 0.1476(6) 0.550(7) Uiso 1 1 d D . .
F13D F -0.049(2) 0.8464(10) 0.1017(10) 0.550(7) Uiso 1 1 d D . .
F14D F 0.101(2) 0.8594(10) 0.1024(10) 0.550(7) Uiso 1 1 d D . .
F15D F 0.075(3) 0.8315(9) 0.1529(10) 0.550(7) Uiso 1 1 d D . .
O13D O -0.066(2) 0.8933(11) 0.1694(10) 0.550(7) Uiso 1 1 d D . .
O14D O -0.018(3) 0.9206(10) 0.1094(9) 0.550(7) Uiso 1 1 d D . .
O15D O 0.110(2) 0.9027(11) 0.1711(10) 0.550(7) Uiso 1 1 d D . .
C5D C 0.033(2) 0.8524(9) 0.1236(9) 0.550(7) Uiso 1 1 d D . .
S2D S -0.2890(4) 0.77462(15) -0.02356(16) 0.1798(16) Uani 1 1 d . . .
F4D F -0.1804(9) 0.8182(3) 0.0236(4) 0.224(4) Uani 1 1 d . . .
F5D F -0.1637(10) 0.8243(3) -0.0352(4) 0.237(5) Uani 1 1 d . . .
F6D F -0.2875(9) 0.8517(4) -0.0119(6) 0.294(9) Uani 1 1 d . . .
O4D O -0.2118(8) 0.7452(3) -0.0187(3) 0.179(4) Uani 1 1 d . . .
O5D O -0.3383(10) 0.7800(5) -0.0610(4) 0.236(6) Uani 1 1 d . . .
O6D O -0.3487(8) 0.7715(3) 0.0074(3) 0.182(4) Uani 1 1 d . . .
C2D C -0.2297(16) 0.8179(8) -0.0129(7) 0.210(10) Uani 1 1 d . . .
S3D S -0.1822(4) 0.20068(13) 0.09326(14) 0.1619(13) Uani 1 1 d . . .
F7D F -0.1279(12) 0.1401(3) 0.0593(3) 0.263(7) Uani 1 1 d . . .
F8D F -0.0866(10) 0.1388(3) 0.1182(3) 0.215(4) Uani 1 1 d . . .
F9D F -0.2159(8) 0.1253(3) 0.1018(3) 0.205(4) Uani 1 1 d . . .
O7D O -0.1013(9) 0.2218(4) 0.0818(4) 0.223(5) Uani 1 1 d . . .
O8D O -0.1957(8) 0.2072(3) 0.1331(3) 0.169(3) Uani 1 1 d . . .
O9D O -0.2613(9) 0.1984(3) 0.0668(4) 0.196(4) Uani 1 1 d . . .
C3D C -0.1510(19) 0.1492(7) 0.0904(8) 0.214(9) Uani 1 1 d . . .
S4D S 0.8942(3) 0.36922(17) -0.21072(13) 0.1717(16) Uani 1 1 d D . .
F10D F 0.7334(10) 0.3448(5) -0.2160(5) 0.291(7) Uani 1 1 d D . .
F11D F 0.7456(11) 0.3999(4) -0.1902(4) 0.278(9) Uani 1 1 d D . .
F12D F 0.7907(6) 0.3528(3) -0.1581(3) 0.169(3) Uani 1 1 d D . .
O10D O 0.9629(8) 0.3812(4) -0.1768(4) 0.218(5) Uani 1 1 d D . .
O11D O 0.8805(9) 0.3959(4) -0.2416(3) 0.204(5) Uani 1 1 d D . .
O12D O 0.9040(13) 0.3268(5) -0.2213(4) 0.268(8) Uani 1 1 d D . .
C4D C 0.7877(12) 0.3691(7) -0.1892(5) 0.177(7) Uani 1 1 d D . .
S6D S 1.0148(14) 0.5787(6) -0.2858(6) 0.518(7) Uiso 1 1 d D . .
F16D F 1.1569(19) 0.5561(10) -0.2908(9) 0.518(7) Uiso 1 1 d D . .
F17D F 1.079(2) 0.5574(10) -0.3479(8) 0.518(7) Uiso 1 1 d D . .
F18D F 1.049(2) 0.5126(8) -0.3108(10) 0.518(7) Uiso 1 1 d D . .
O16D O 1.033(3) 0.5563(10) -0.2490(8) 0.518(7) Uiso 1 1 d D . .
O17D O 0.934(2) 0.5952(10) -0.3039(10) 0.518(7) Uiso 1 1 d D . .
O18D O 1.095(2) 0.6110(10) -0.2818(11) 0.518(7) Uiso 1 1 d D . .
C6D C 1.073(2) 0.5457(9) -0.3150(9) 0.518(7) Uiso 1 1 d D . .
O1E O 0.7357(7) 0.3497(3) -0.0265(3) 0.157(3) Uani 1 1 d . . .
C1E C 0.7726(13) 0.3118(5) -0.0285(6) 0.189(6) Uani 1 1 d U . .
H1EA H 0.8233 0.3121 -0.0445 0.227 Uiso 1 1 calc R . .
H1EB H 0.7233 0.2939 -0.0412 0.227 Uiso 1 1 calc R . .
C2E C 0.8119(10) 0.2971(4) 0.0150(5) 0.155(5) Uani 1 1 d . . .
H2EA H 0.8374 0.2708 0.0138 0.232 Uiso 1 1 calc R . .
H2EB H 0.7613 0.2968 0.0305 0.232 Uiso 1 1 calc R . .
H2EC H 0.8612 0.3148 0.0272 0.232 Uiso 1 1 calc R . .
C3E C 0.6993(11) 0.3664(7) -0.0639(4) 0.191(7) Uani 1 1 d . . .
H3EA H 0.6435 0.3516 -0.0760 0.229 Uiso 1 1 calc R . .
H3EB H 0.7465 0.3643 -0.0814 0.229 Uiso 1 1 calc R . .
C4E C 0.6725(13) 0.4102(4) -0.0597(5) 0.177(6) Uani 1 1 d . . .
H4EA H 0.6492 0.4211 -0.0857 0.266 Uiso 1 1 calc R . .
H4EB H 0.7276 0.4249 -0.0476 0.266 Uiso 1 1 calc R . .
H4EC H 0.6240 0.4122 -0.0432 0.266 Uiso 1 1 calc R . .

loop_
_atom_site_aniso_label
_atom_site_aniso_U_11
_atom_site_aniso_U_22
_atom_site_aniso_U_33
_atom_site_aniso_U_23
_atom_site_aniso_U_13
_atom_site_aniso_U_12
Ru1 0.1055(6) 0.1175(6) 0.1129(6) 0.0194(5) 0.0307(5) -0.0058(4)
Ru2 0.1280(8) 0.1304(7) 0.1183(7) -0.0216(5) 0.0344(5) -0.0043(5)
Ru3 0.1026(8) 0.2402(14) 0.1921(12) 0.1205(11) 0.0372(7) 0.0066(7)
Ru4 0.1466(10) 0.2075(12) 0.1222(8) -0.0528(7) 0.0423(7) -0.0271(8)
Ru5 0.1614(11) 0.2033(13) 0.1261(8) -0.0127(7) 0.0444(7) -0.0235(8)
Ru6 0.1348(9) 0.1306(8) 0.1914(11) -0.0253(7) 0.0518(8) -0.0038(6)
O1 0.128(6) 0.190(8) 0.147(7) -0.049(6) 0.061(6) -0.030(6)
O2 0.192(10) 0.180(8) 0.110(5) -0.021(5) 0.024(6) 0.004(7)
O3 0.141(7) 0.200(9) 0.135(6) -0.018(6) 0.052(6) -0.028(6)
O4 0.401(15) 0.144(7) 0.087(5) 0.020(5) 0.063(7) 0.062(9)
O5 0.106(6) 0.208(8) 0.145(6) 0.064(6) 0.031(5) 0.023(5)
O6 0.097(5) 0.184(8) 0.196(8) 0.091(7) 0.020(5) -0.007(5)
O7 0.108(5) 0.126(5) 0.136(5) 0.009(4) 0.037(4) -0.007(4)
O8 0.125(6) 0.111(5) 0.128(5) 0.003(4) 0.032(4) -0.005(4)
O9 0.129(6) 0.124(5) 0.133(6) -0.018(4) 0.019(5) 0.015(5)
O10 0.125(6) 0.145(6) 0.102(5) -0.018(4) 0.023(4) -0.001(5)
O11 0.156(7) 0.139(6) 0.162(7) 0.021(5) 0.068(6) 0.022(5)
O12 0.125(7) 0.163(7) 0.152(7) -0.049(6) 0.030(5) 0.000(5)
N1A 0.153(9) 0.164(10) 0.116(7) -0.014(7) 0.028(6) 0.002(7)
N2A 0.102(7) 0.163(10) 0.166(10) 0.063(9) 0.034(7) 0.002(6)
N3A 0.106(6) 0.118(7) 0.122(7) 0.003(5) 0.015(5) -0.010(5)
N4A 0.124(7) 0.128(7) 0.099(6) 0.005(5) 0.038(5) -0.017(5)
N5A 0.126(7) 0.129(7) 0.139(8) 0.001(6) 0.038(6) -0.007(5)
N6A 0.137(8) 0.159(10) 0.134(8) -0.003(8) 0.039(6) -0.019(7)
C1A 0.145(10) 0.123(8) 0.132(9) -0.026(8) 0.059(8) -0.021(7)
C2A 0.218(15) 0.132(10) 0.126(10) -0.024(8) 0.025(9) 0.029(10)
C3A 0.188(13) 0.155(11) 0.123(9) -0.018(9) 0.036(9) 0.028(9)
C4A 0.142(9) 0.123(8) 0.115(8) -0.038(6) 0.030(7) -0.013(7)
C5A 0.145(9) 0.114(8) 0.108(7) -0.018(6) 0.021(7) -0.019(7)
C6A 0.130(8) 0.124(8) 0.096(7) -0.021(6) 0.039(6) -0.013(6)
C7A 0.104(7) 0.106(7) 0.152(10) -0.003(7) 0.024(7) -0.004(5)
C8A 0.138(10) 0.138(10) 0.152(11) 0.037(9) 0.046(9) -0.006(7)
C9A 0.097(8) 0.193(14) 0.113(8) 0.013(9) 0.035(6) 0.001(8)
C10A 0.116(8) 0.137(10) 0.130(9) 0.024(8) 0.026(7) -0.007(7)
C11A 0.125(9) 0.152(10) 0.116(8) 0.025(8) 0.029(7) -0.020(7)
C12A 0.105(8) 0.147(11) 0.121(9) 0.026(8) 0.009(6) -0.022(7)
C13A 0.111(8) 0.115(7) 0.116(7) 0.025(6) 0.029(6) -0.017(6)
C14A 0.102(7) 0.115(8) 0.120(8) 0.001(7) 0.028(6) -0.013(6)
C15A 0.139(9) 0.109(7) 0.095(6) -0.020(6) 0.019(6) -0.025(7)
C16A 0.101(7) 0.128(8) 0.104(7) 0.002(6) 0.022(6) -0.010(5)
C17A 0.115(8) 0.118(8) 0.101(7) 0.002(6) 0.027(6) 0.003(5)
C18A 0.115(8) 0.116(7) 0.096(6) -0.005(6) 0.019(6) -0.014(6)
C19A 0.112(7) 0.103(7) 0.112(7) -0.003(6) 0.033(6) -0.015(6)
C20A 0.116(7) 0.116(8) 0.090(6) -0.008(6) 0.034(5) -0.020(6)
C21A 0.098(7) 0.151(10) 0.087(6) 0.009(6) 0.019(5) -0.026(7)
C22A 0.091(6) 0.115(7) 0.092(6) 0.006(6) 0.011(5) -0.018(5)
C23A 0.092(6) 0.109(7) 0.098(6) 0.004(5) 0.020(5) -0.012(5)
C24A 0.099(6) 0.118(8) 0.095(6) -0.016(6) 0.032(5) -0.021(5)
C25A 0.101(7) 0.111(7) 0.094(6) -0.023(6) 0.029(5) -0.008(5)
C26A 0.077(5) 0.099(6) 0.094(6) -0.004(5) 0.017(4) 0.002(4)
C27A 0.095(6) 0.116(7) 0.092(6) -0.010(5) 0.020(5) -0.020(5)
C28A 0.102(7) 0.120(8) 0.119(7) -0.007(7) 0.022(6) -0.013(6)
C29A 0.089(6) 0.110(7) 0.112(7) -0.017(6) 0.030(5) -0.016(5)
C30A 0.092(6) 0.104(7) 0.128(8) 0.011(6) 0.012(6) -0.007(5)
C31A 0.118(8) 0.109(7) 0.100(6) -0.004(6) 0.013(6) -0.006(6)
C32A 0.088(6) 0.135(9) 0.108(7) -0.005(7) 0.025(5) -0.007(6)
C33A 0.087(6) 0.096(6) 0.116(7) 0.019(6) 0.016(5) -0.001(5)
C34A 0.083(6) 0.123(8) 0.117(7) -0.003(7) 0.016(5) -0.010(5)
C35A 0.128(9) 0.125(9) 0.107(7) -0.008(7) 0.032(6) -0.012(7)
C36A 0.128(9) 0.129(9) 0.110(8) 0.009(7) 0.029(7) 0.010(7)
C37A 0.107(7) 0.119(8) 0.118(8) -0.009(6) 0.038(6) -0.008(5)
C38A 0.121(9) 0.142(10) 0.117(8) 0.012(8) 0.029(7) -0.001(7)
C39A 0.123(9) 0.133(9) 0.101(7) -0.001(7) 0.025(6) -0.001(7)
C40A 0.098(7) 0.127(8) 0.090(6) 0.000(6) 0.029(5) -0.003(6)
C41A 0.094(7) 0.128(9) 0.099(6) 0.012(6) 0.028(5) -0.006(6)
C42A 0.183(14) 0.180(13) 0.111(9) 0.009(9) -0.004(9) 0.023(10)
C43A 0.188(14) 0.147(12) 0.131(11) 0.017(9) 0.035(9) -0.015(10)
C44A 0.158(11) 0.159(11) 0.116(9) -0.024(8) 0.029(7) 0.019(9)
C45A 0.212(14) 0.117(9) 0.134(10) 0.010(8) 0.039(9) 0.013(8)
C46A 0.138(9) 0.140(9) 0.105(7) -0.010(7) 0.035(7) 0.008(7)
C47A 0.137(9) 0.104(7) 0.134(10) -0.010(7) 0.026(8) -0.009(6)
C48A 0.108(8) 0.125(8) 0.128(9) 0.001(7) 0.013(7) -0.004(6)
C49A 0.100(7) 0.110(8) 0.127(8) -0.002(6) 0.012(6) -0.015(6)
C50A 0.116(8) 0.132(9) 0.114(7) 0.015(7) 0.037(6) -0.006(6)
C51A 0.087(6) 0.112(7) 0.110(7) 0.005(6) 0.022(5) -0.008(5)
C52A 0.087(6) 0.109(7) 0.104(7) -0.014(5) 0.018(5) -0.003(5)
C53A 0.102(7) 0.098(6) 0.112(7) 0.000(6) 0.021(5) -0.009(5)
C54A 0.086(6) 0.141(9) 0.105(7) 0.003(7) 0.012(5) -0.009(6)
C11B 0.105(9) 0.161(11) 0.134(10) 0.059(9) 0.028(8) 0.010(8)
C12B 0.171(13) 0.163(12) 0.129(10) 0.059(9) 0.064(10) 0.038(10)
C13B 0.132(9) 0.162(10) 0.145(9) 0.033(8) 0.081(8) 0.020(7)
C14B 0.136(10) 0.115(8) 0.128(9) 0.021(7) 0.037(8) 0.020(7)
C15B 0.094(7) 0.127(8) 0.129(8) 0.046(7) 0.029(6) 0.006(6)
C16B 0.099(8) 0.150(10) 0.135(9) 0.042(8) 0.036(7) -0.001(7)
C17B 0.096(9) 0.158(12) 0.183(13) 0.072(10) 0.010(9) -0.004(8)
C18B 0.132(11) 0.137(10) 0.178(13) 0.036(9) -0.004(10) -0.001(8)
C19B 0.106(8) 0.139(10) 0.149(10) 0.026(8) 0.032(7) -0.003(7)
C20B 0.097(7) 0.114(8) 0.140(9) 0.011(7) 0.039(7) -0.017(6)
C1B 0.141(12) 0.149(12) 0.106(8) -0.023(7) 0.040(8) 0.032(10)
C2B 0.200(17) 0.206(16) 0.160(13) -0.072(12) 0.096(13) -0.029(15)
C3B 0.159(13) 0.138(11) 0.158(11) 0.009(9) 0.056(10) -0.006(9)
C4B 0.113(11) 0.229(17) 0.112(8) -0.033(10) 0.024(8) 0.004(11)
C5B 0.137(12) 0.192(14) 0.090(7) -0.032(8) 0.008(7) -0.018(10)
C6B 0.139(12) 0.163(13) 0.108(8) -0.042(8) 0.026(8) -0.005(10)
C7B 0.110(11) 0.199(15) 0.111(9) -0.009(9) 0.012(8) -0.025(10)
C8B 0.159(15) 0.26(2) 0.117(10) 0.009(12) -0.008(10) -0.018(14)
C9B 0.195(13) 0.145(10) 0.128(9) 0.020(8) 0.021(10) 0.000(10)
C10B 0.196(13) 0.185(13) 0.126(9) 0.019(9) 0.046(9) -0.002(11)
C21B 0.145(12) 0.115(9) 0.191(15) -0.067(9) 0.068(12) -0.004(8)
C22B 0.114(9) 0.109(8) 0.120(8) -0.018(6) -0.001(7) 0.019(6)
C23B 0.182(14) 0.132(9) 0.117(8) 0.019(7) 0.049(9) 0.024(9)
C24B 0.134(11) 0.158(11) 0.142(10) -0.009(8) 0.042(10) -0.003(9)
C25B 0.140(11) 0.122(9) 0.121(9) -0.016(7) 0.028(9) 0.019(7)
C26B 0.139(11) 0.122(8) 0.139(10) -0.036(8) 0.060(9) -0.005(7)
C27B 0.132(10) 0.120(8) 0.104(8) -0.019(6) 0.035(8) 0.015(7)
C29B 0.106(9) 0.196(13) 0.105(8) -0.019(9) 0.014(7) 0.007(8)
C28B 0.146(11) 0.130(9) 0.099(7) -0.032(6) 0.020(8) 0.001(8)
C30B 0.110(10) 0.157(11) 0.110(8) -0.019(7) 0.011(8) 0.006(7)
C1C 0.125(7) 0.155(6) 0.126(5) 0.044(4) 0.036(6) 0.004(6)
C2C 0.127(8) 0.158(6) 0.121(4) 0.025(4) 0.027(6) 0.003(6)
C3C 0.112(7) 0.142(5) 0.130(5) 0.036(4) 0.022(6) -0.012(6)
C4C 0.114(7) 0.136(6) 0.139(5) 0.019(4) 0.041(6) -0.004(5)
C5C 0.117(7) 0.141(5) 0.124(5) 0.023(4) 0.034(6) -0.012(6)
C6C 0.105(6) 0.142(5) 0.128(4) 0.027(4) 0.037(5) -0.014(5)
C7C 0.141(7) 0.161(7) 0.137(5) 0.046(5) 0.038(5) -0.009(6)
C8C 0.153(10) 0.170(9) 0.176(11) 0.065(8) 0.031(8) -0.034(7)
C9C 0.149(9) 0.253(16) 0.144(9) 0.072(9) 0.021(6) -0.038(9)
C10C 0.112(8) 0.219(10) 0.148(6) 0.074(7) 0.045(7) -0.005(8)
C11C 0.241(11) 0.224(11) 0.303(10) -0.038(10) 0.053(8) -0.052(8)
C12C 0.233(13) 0.203(12) 0.316(10) -0.032(12) 0.076(10) -0.106(8)
C13C 0.247(13) 0.208(14) 0.313(11) -0.051(11) 0.055(10) -0.058(8)
C14C 0.254(15) 0.204(13) 0.298(11) -0.004(10) 0.090(10) -0.109(9)
C15C 0.238(13) 0.192(13) 0.332(11) -0.033(12) 0.071(12) -0.066(8)
C16C 0.275(14) 0.186(12) 0.330(11) -0.017(11) 0.068(10) -0.086(9)
C17C 0.338(19) 0.223(14) 0.352(14) -0.008(13) 0.048(13) -0.048(12)
C18C 0.352(15) 0.351(14) 0.340(11) -0.012(9) 0.043(9) -0.009(10)
C19C 0.44(3) 0.215(12) 0.47(3) 0.024(14) -0.01(3) -0.055(16)
C20C 0.299(12) 0.305(13) 0.344(12) -0.010(9) 0.045(9) 0.005(9)
C31C 0.202(12) 0.255(13) 0.173(9) -0.098(7) 0.068(8) -0.074(9)
C32C 0.184(11) 0.288(15) 0.181(10) -0.096(8) 0.073(9) -0.064(9)
C33C 0.205(11) 0.269(13) 0.183(10) -0.104(8) 0.077(9) -0.062(9)
C34C 0.203(12) 0.288(14) 0.196(12) -0.090(8) 0.065(9) -0.045(10)
C35C 0.205(12) 0.289(14) 0.170(10) -0.098(7) 0.072(9) -0.080(9)
C36C 0.212(12) 0.305(13) 0.195(9) -0.063(8) 0.066(7) -0.052(9)
C37C 0.272(15) 0.366(16) 0.223(13) -0.015(8) 0.044(10) -0.042(12)
C38C 0.28(2) 0.343(15) 0.205(17) 0.001(11) -0.016(16) -0.013(16)
C39C 0.274(12) 0.303(12) 0.259(10) -0.005(8) 0.023(8) -0.026(9)
C40C 0.263(19) 0.248(16) 0.208(13) -0.077(9) 0.070(14) -0.091(12)
C41C 0.134(8) 0.130(5) 0.143(6) -0.028(4) 0.040(5) -0.001(6)
C42C 0.147(9) 0.147(6) 0.127(6) -0.027(4) 0.049(5) -0.003(6)
C43C 0.137(8) 0.130(4) 0.173(7) -0.033(5) 0.045(6) 0.001(6)
C44C 0.137(8) 0.168(6) 0.141(6) -0.037(5) 0.043(5) -0.008(7)
C45C 0.134(8) 0.140(6) 0.186(7) -0.048(5) 0.055(6) -0.008(6)
C46C 0.164(9) 0.170(6) 0.155(6) -0.057(5) 0.063(6) -0.008(6)
C47C 0.204(11) 0.200(9) 0.168(8) -0.074(7) 0.067(6) -0.034(8)
C48C 0.221(15) 0.251(16) 0.198(13) -0.119(12) 0.085(11) -0.021(12)
C49C 0.264(19) 0.209(15) 0.214(16) -0.066(12) 0.060(13) -0.068(12)
C50C 0.133(9) 0.127(6) 0.140(6) -0.015(5) 0.035(6) -0.025(6)
C21C 0.159(10) 0.286(13) 0.203(10) 0.112(8) 0.065(8) -0.020(9)
C22C 0.143(9) 0.316(14) 0.187(10) 0.127(8) 0.054(8) 0.000(9)
C23C 0.122(8) 0.245(11) 0.220(11) 0.101(8) 0.069(7) -0.006(8)
C24C 0.126(9) 0.274(12) 0.231(12) 0.121(8) 0.053(9) -0.016(9)
C25C 0.115(8) 0.239(11) 0.239(11) 0.088(8) 0.050(8) -0.010(7)
C26C 0.117(9) 0.236(10) 0.240(11) 0.093(7) 0.045(7) -0.013(7)
C27C 0.154(8) 0.234(12) 0.279(13) 0.068(9) 0.047(11) -0.025(7)
C28C 0.176(10) 0.276(18) 0.227(16) 0.063(12) 0.035(13) 0.006(10)
C29C 0.168(10) 0.259(18) 0.32(2) 0.086(14) 0.019(15) -0.046(10)
C30C 0.178(14) 0.368(18) 0.199(13) 0.057(11) 0.099(10) -0.003(14)
C51C 0.150(10) 0.250(11) 0.207(9) 0.035(9) 0.052(8) -0.006(11)
C52C 0.148(11) 0.263(11) 0.213(10) 0.048(9) 0.073(9) 0.005(9)
C53C 0.170(12) 0.255(11) 0.212(11) 0.027(10) 0.053(8) -0.011(11)
C54C 0.182(12) 0.289(11) 0.207(10) 0.062(11) 0.067(9) 0.004(12)
C55C 0.188(12) 0.283(12) 0.192(10) 0.021(10) 0.065(8) -0.004(11)
C56C 0.210(12) 0.305(12) 0.189(9) 0.045(10) 0.064(8) -0.003(11)
C57C 0.264(17) 0.356(17) 0.185(10) 0.048(12) 0.051(8) -0.013(13)
C58C 0.26(2) 0.35(2) 0.223(18) 0.021(16) 0.027(15) -0.015(16)
C59C 0.37(3) 0.44(3) 0.193(11) 0.058(19) 0.101(15) 0.00(2)
C60C 0.24(2) 0.277(19) 0.225(12) 0.010(12) 0.008(16) 0.047(18)
S1D 0.136(2) 0.137(2) 0.113(2) -0.0236(17) 0.0335(18) 0.0000(18)
F1D 0.234(10) 0.192(8) 0.205(9) -0.046(7) 0.117(8) -0.064(8)
F2D 0.145(7) 0.251(10) 0.162(7) -0.013(6) 0.021(6) 0.003(6)
F3D 0.152(6) 0.212(8) 0.150(6) -0.045(5) 0.066(5) 0.005(5)
O1D 0.147(6) 0.133(6) 0.121(5) -0.025(4) 0.045(5) -0.009(4)
O2D 0.139(7) 0.171(7) 0.115(5) -0.003(5) 0.021(5) 0.007(5)
O3D 0.205(9) 0.130(6) 0.125(6) 0.001(5) 0.034(6) 0.012(6)
C1D 0.130(12) 0.27(2) 0.118(10) -0.066(13) 0.027(9) -0.007(13)
S2D 0.190(4) 0.182(4) 0.174(4) 0.019(3) 0.050(4) 0.004(3)
F4D 0.198(10) 0.230(11) 0.240(12) 0.025(9) 0.021(9) -0.017(8)
F5D 0.243(12) 0.207(10) 0.267(13) 0.047(9) 0.057(10) -0.027(8)
F6D 0.192(11) 0.231(12) 0.46(2) 0.076(13) 0.054(12) 0.072(10)
O4D 0.176(9) 0.147(7) 0.217(10) 0.002(7) 0.042(7) 0.010(7)
O5D 0.201(13) 0.297(16) 0.189(11) 0.013(10) -0.026(9) -0.046(10)
O6D 0.169(8) 0.216(10) 0.176(8) 0.013(7) 0.075(7) 0.005(7)
C2D 0.163(17) 0.28(3) 0.175(16) 0.042(16) -0.011(14) -0.107(18)
S3D 0.184(4) 0.163(3) 0.147(3) 0.028(2) 0.051(3) 0.025(3)
F7D 0.47(2) 0.188(9) 0.170(8) 0.038(7) 0.153(12) 0.077(10)
F8D 0.267(13) 0.219(10) 0.179(9) 0.044(8) 0.090(8) 0.028(9)
F9D 0.220(10) 0.190(8) 0.214(9) 0.032(7) 0.064(8) 0.010(7)
O7D 0.204(11) 0.252(13) 0.243(12) 0.052(10) 0.122(10) -0.007(9)
O8D 0.200(9) 0.176(8) 0.143(7) 0.007(6) 0.064(6) -0.020(7)
O9D 0.174(10) 0.189(10) 0.218(11) 0.039(8) 0.009(9) 0.023(8)
C3D 0.24(2) 0.22(2) 0.19(2) 0.095(18) 0.066(18) 0.020(17)
S4D 0.166(4) 0.237(5) 0.121(3) 0.002(3) 0.047(3) -0.012(3)
F10D 0.204(12) 0.39(2) 0.276(15) -0.033(15) 0.016(11) -0.038(12)
F11D 0.328(16) 0.268(13) 0.291(14) 0.112(12) 0.206(13) 0.150(13)
F12D 0.159(7) 0.214(8) 0.144(6) 0.023(6) 0.055(5) 0.002(5)
O10D 0.177(10) 0.286(14) 0.190(10) 0.068(10) 0.026(8) -0.067(9)
O11D 0.212(11) 0.257(13) 0.160(8) 0.038(9) 0.076(8) 0.025(9)
O12D 0.41(2) 0.252(15) 0.162(9) -0.068(10) 0.101(12) 0.043(14)
C4D 0.152(14) 0.26(2) 0.120(11) -0.036(14) 0.026(10) -0.003(14)
O1E 0.162(8) 0.163(8) 0.151(7) -0.005(6) 0.041(6) -0.017(6)
C1E 0.198(13) 0.138(10) 0.245(15) -0.048(11) 0.081(12) -0.028(10)
C2E 0.144(10) 0.122(9) 0.196(13) 0.040(9) 0.022(9) 0.014(7)
C3E 0.148(13) 0.30(2) 0.124(11) 0.024(13) 0.029(9) 0.018(13)
C4E 0.229(17) 0.120(10) 0.170(13) -0.024(9) -0.006(11) 0.024(10)

loop_
_atom_type_symbol
_atom_type_description
_atom_type_scat_dispersion_real
_atom_type_scat_dispersion_imag
_atom_type_scat_source
C C -0.0020 0.0028 'International Tables Vol C Tables 4.2.6.8 and 6.1.1.4'
H H 0.0000 0.0000 'International Tables Vol C Tables 4.2.6.8 and 6.1.1.4'
N N -0.0031 0.0056 'International Tables Vol C Tables 4.2.6.8 and 6.1.1.4'
O O -0.0042 0.0102 'International Tables Vol C Tables 4.2.6.8 and 6.1.1.4'
F F -0.0055 0.0172 'International Tables Vol C Tables 4.2.6.8 and 6.1.1.4'
S S 0.1497 0.1990 'International Tables Vol C Tables 4.2.6.8 and 6.1.1.4'
Ru Ru -0.9454 1.2848 'International Tables Vol C Tables 4.2.6.8 and 6.1.1.4'

loop_
_geom_angle_atom_site_label_1
_geom_angle_atom_site_label_2
_geom_angle_atom_site_label_3
_geom_angle
_geom_angle_site_symmetry_1
_geom_angle_site_symmetry_3
_geom_angle_publ_flag
O7 Ru1 O8 87.2(3) . . ?
O7 Ru1 N4A 84.9(3) . . ?
O8 Ru1 N4A 83.6(3) . . ?
O7 Ru1 C2C 164.4(4) . . ?
O8 Ru1 C2C 94.1(4) . . ?
N4A Ru1 C2C 110.7(4) . . ?
O7 Ru1 C5C 88.6(4) . . ?
O8 Ru1 C5C 147.4(3) . . ?
N4A Ru1 C5C 128.2(4) . . ?
C2C Ru1 C5C 81.9(4) . . ?
O7 Ru1 C4C 126.2(4) . . ?
O8 Ru1 C4C 88.5(4) . . ?
N4A Ru1 C4C 147.6(4) . . ?
C2C Ru1 C4C 38.5(4) . . ?
C5C Ru1 C4C 68.3(4) . . ?
O7 Ru1 C3C 110.3(4) . . ?
O8 Ru1 C3C 162.4(4) . . ?
N4A Ru1 C3C 98.7(4) . . ?
C2C Ru1 C3C 68.7(5) . . ?
C5C Ru1 C3C 37.4(3) . . ?
C4C Ru1 C3C 80.3(4) . . ?
O7 Ru1 C6C 94.9(4) . . ?
O8 Ru1 C6C 110.9(4) . . ?
N4A Ru1 C6C 165.5(4) . . ?
C2C Ru1 C6C 70.0(4) . . ?
C5C Ru1 C6C 37.4(4) . . ?
C4C Ru1 C6C 38.6(4) . . ?
C3C Ru1 C6C 67.7(4) . . ?
O7 Ru1 C1C 147.3(4) . . ?
O8 Ru1 C1C 124.5(4) . . ?
N4A Ru1 C1C 90.5(4) . . ?
C2C Ru1 C1C 37.8(4) . . ?
C5C Ru1 C1C 69.0(4) . . ?
C4C Ru1 C1C 68.4(4) . . ?
C3C Ru1 C1C 38.4(4) . . ?
C6C Ru1 C1C 81.8(4) . . ?
O10 Ru2 O9 87.5(3) . . ?
O10 Ru2 N3A 83.9(3) . . ?
O9 Ru2 N3A 83.4(3) . . ?
O10 Ru2 C44C 92.6(4) . . ?
O9 Ru2 C44C 158.2(4) . . ?
N3A Ru2 C44C 118.3(4) . . ?
O10 Ru2 C45C 118.8(4) . . ?
O9 Ru2 C45C 95.1(5) . . ?
N3A Ru2 C45C 157.2(4) . . ?
C44C Ru2 C45C 65.8(5) . . ?
O10 Ru2 C42C 116.5(4) . . ?
O9 Ru2 C42C 155.1(4) . . ?
N3A Ru2 C42C 92.1(4) . . ?
C44C Ru2 C42C 36.6(4) . . ?
C45C Ru2 C42C 79.7(5) . . ?
O10 Ru2 C41C 154.3(4) . . ?
O9 Ru2 C41C 117.3(4) . . ?
N3A Ru2 C41C 92.0(4) . . ?
C44C Ru2 C41C 67.1(5) . . ?
C45C Ru2 C41C 68.4(4) . . ?
C42C Ru2 C41C 38.2(4) . . ?
O10 Ru2 C46C 92.7(4) . . ?
O9 Ru2 C46C 123.5(4) . . ?
N3A Ru2 C46C 152.9(5) . . ?
C44C Ru2 C46C 34.7(4) . . ?
C45C Ru2 C46C 37.9(4) . . ?
C42C Ru2 C46C 65.3(5) . . ?
C41C Ru2 C46C 79.5(5) . . ?
O10 Ru2 C43C 158.1(4) . . ?
O9 Ru2 C43C 91.8(4) . . ?
N3A Ru2 C43C 117.7(4) . . ?
C44C Ru2 C43C 80.1(5) . . ?
C45C Ru2 C43C 39.5(4) . . ?
C42C Ru2 C43C 68.6(5) . . ?
C41C Ru2 C43C 37.6(4) . . ?
C46C Ru2 C43C 69.5(5) . . ?
O6 Ru3 C21C 151.9(6) . . ?
O6 Ru3 O5 86.8(4) . . ?
C21C Ru3 O5 91.4(6) . . ?
O6 Ru3 C25C 116.5(6) . . ?
C21C Ru3 C25C 72.2(6) . . ?
O5 Ru3 C25C 155.2(6) . . ?
O6 Ru3 N2A 82.3(4) . . ?
C21C Ru3 N2A 125.5(7) . . ?
O5 Ru3 N2A 84.0(4) . . ?
C25C Ru3 N2A 90.6(5) . . ?
O6 Ru3 C22C 113.2(5) . . ?
C21C Ru3 C22C 39.3(5) . . ?
O5 Ru3 C22C 97.9(6) . . ?
C25C Ru3 C22C 81.2(6) . . ?
N2A Ru3 C22C 164.4(6) . . ?
O6 Ru3 C23C 156.0(6) . . ?
C21C Ru3 C23C 40.8(5) . . ?
O5 Ru3 C23C 116.6(6) . . ?
C25C Ru3 C23C 39.6(5) . . ?
N2A Ru3 C23C 94.5(5) . . ?
C22C Ru3 C23C 70.7(6) . . ?
O6 Ru3 C24C 91.4(5) . . ?
C21C Ru3 C24C 67.4(6) . . ?
O5 Ru3 C24C 126.7(5) . . ?
C25C Ru3 C24C 64.6(6) . . ?
N2A Ru3 C24C 148.5(7) . . ?
C22C Ru3 C24C 35.9(5) . . ?
C23C Ru3 C24C 78.9(6) . . ?
O6 Ru3 C26C 91.3(5) . . ?
C21C Ru3 C26C 80.8(6) . . ?
O5 Ru3 C26C 159.6(5) . . ?
C25C Ru3 C26C 37.7(5) . . ?
N2A Ru3 C26C 115.9(6) . . ?
C22C Ru3 C26C 64.3(6) . . ?
C23C Ru3 C26C 68.7(6) . . ?
C24C Ru3 C26C 33.0(5) . . ?
O1 Ru4 O2 86.5(4) . . ?
O1 Ru4 N1A 82.5(4) . . ?
O2 Ru4 N1A 84.0(4) . . ?
O1 Ru4 C32C 131.0(6) . . ?
O2 Ru4 C32C 140.9(6) . . ?
N1A Ru4 C32C 90.0(5) . . ?
O1 Ru4 C35C 106.4(6) . . ?
O2 Ru4 C35C 101.8(5) . . ?
N1A Ru4 C35C 169.5(6) . . ?
C32C Ru4 C35C 80.0(6) . . ?
O1 Ru4 C34C 166.2(6) . . ?
O2 Ru4 C34C 106.5(6) . . ?
N1A Ru4 C34C 103.3(6) . . ?
C32C Ru4 C34C 37.9(5) . . ?
C35C Ru4 C34C 66.8(6) . . ?
O1 Ru4 C36C 140.0(6) . . ?
O2 Ru4 C36C 88.0(6) . . ?
N1A Ru4 C36C 136.1(6) . . ?
C32C Ru4 C36C 70.1(6) . . ?
C35C Ru4 C36C 36.9(5) . . ?
C34C Ru4 C36C 38.8(5) . . ?
O1 Ru4 C33C 88.3(6) . . ?
O2 Ru4 C33C 134.0(5) . . ?
N1A Ru4 C33C 140.4(6) . . ?
C32C Ru4 C33C 67.6(6) . . ?
C35C Ru4 C33C 37.3(5) . . ?
C34C Ru4 C33C 79.2(7) . . ?
C36C Ru4 C33C 68.0(6) . . ?
O1 Ru4 C31C 98.4(6) . . ?
O2 Ru4 C31C 170.8(5) . . ?
N1A Ru4 C31C 104.2(5) . . ?
C32C Ru4 C31C 37.1(5) . . ?
C35C Ru4 C31C 69.5(6) . . ?
C34C Ru4 C31C 68.1(6) . . ?
C36C Ru4 C31C 83.3(6) . . ?
C33C Ru4 C31C 39.2(5) . . ?
O4 Ru5 O3 89.6(5) . . ?
O4 Ru5 C51C 150.8(8) . . ?
O3 Ru5 C51C 119.0(7) . . ?
O4 Ru5 C56C 92.7(8) . . ?
O3 Ru5 C56C 115.5(9) . . ?
C51C Ru5 C56C 80.8(10) . . ?
O4 Ru5 N6A 83.8(4) . . ?
O3 Ru5 N6A 83.2(4) . . ?
C51C Ru5 N6A 93.2(7) . . ?
C56C Ru5 N6A 161.0(10) . . ?
O4 Ru5 C55C 122.5(6) . . ?
O3 Ru5 C55C 88.8(7) . . ?
C51C Ru5 C55C 67.9(9) . . ?
C56C Ru5 C55C 39.3(8) . . ?
N6A Ru5 C55C 152.5(7) . . ?
O4 Ru5 C52C 111.4(6) . . ?
O3 Ru5 C52C 158.5(6) . . ?
C51C Ru5 C52C 39.7(7) . . ?
C56C Ru5 C52C 70.0(10) . . ?
N6A Ru5 C52C 93.8(7) . . ?
C55C Ru5 C52C 84.1(9) . . ?
O4 Ru5 C54C 89.2(7) . . ?
O3 Ru5 C54C 152.8(8) . . ?
C51C Ru5 C54C 68.3(8) . . ?
C56C Ru5 C54C 37.5(8) . . ?
N6A Ru5 C54C 123.6(8) . . ?
C55C Ru5 C54C 69.2(9) . . ?
C52C Ru5 C54C 38.5(7) . . ?
O4 Ru5 C53C 161.1(6) . . ?
O3 Ru5 C53C 90.3(6) . . ?
C51C Ru5 C53C 37.4(7) . . ?
C56C Ru5 C53C 70.4(9) . . ?
N6A Ru5 C53C 114.9(7) . . ?
C55C Ru5 C53C 38.6(7) . . ?
C52C Ru5 C53C 71.5(7) . . ?
C54C Ru5 C53C 82.3(8) . . ?
O12 Ru6 O11 87.5(4) . . ?
O12 Ru6 C14C 164.4(7) . . ?
O11 Ru6 C14C 107.4(7) . . ?
O12 Ru6 N5A 83.5(4) . . ?
O11 Ru6 N5A 84.8(4) . . ?
C14C Ru6 N5A 102.1(7) . . ?
O12 Ru6 C13C 84.1(6) . . ?
O11 Ru6 C13C 133.1(6) . . ?
C14C Ru6 C13C 82.1(8) . . ?
N5A Ru6 C13C 139.3(6) . . ?
O12 Ru6 C16C 137.6(7) . . ?
O11 Ru6 C16C 89.7(6) . . ?
C14C Ru6 C16C 40.9(6) . . ?
N5A Ru6 C16C 138.3(7) . . ?
C13C Ru6 C16C 67.6(7) . . ?
O12 Ru6 C11C 94.8(7) . . ?
O11 Ru6 C11C 170.7(6) . . ?
C14C Ru6 C11C 69.7(7) . . ?
N5A Ru6 C11C 104.4(6) . . ?
C13C Ru6 C11C 38.6(5) . . ?
C16C Ru6 C11C 82.5(8) . . ?
O12 Ru6 C12C 127.2(6) . . ?
O11 Ru6 C12C 144.6(6) . . ?
C14C Ru6 C12C 39.1(5) . . ?
N5A Ru6 C12C 91.7(6) . . ?
C13C Ru6 C12C 66.1(7) . . ?
C16C Ru6 C12C 69.9(7) . . ?
C11C Ru6 C12C 35.8(5) . . ?
O12 Ru6 C15C 103.9(6) . . ?
O11 Ru6 C15C 103.9(6) . . ?
C14C Ru6 C15C 68.6(7) . . ?
N5A Ru6 C15C 168.7(6) . . ?
C13C Ru6 C15C 35.8(5) . . ?
C16C Ru6 C15C 36.6(5) . . ?
C11C Ru6 C15C 66.8(7) . . ?
C12C Ru6 C15C 77.0(7) . . ?
C1B O1 Ru4 129.9(10) . . ?
C7B O2 Ru4 125.5(10) . . ?
C4B O3 Ru5 131.8(11) . . ?
Ru5 O4 C10B 123.2(9) . . ?
C11B O5 Ru3 128.7(10) . . ?
C17B O6 Ru3 129.5(10) . . ?
C14B O7 Ru1 129.2(7) . . ?
C20B O8 Ru1 128.2(7) . . ?
C21B O9 Ru2 128.9(10) . . ?
C27B O10 Ru2 128.2(8) . . ?
C25B O11 Ru6 128.7(9) . . ?
C30B O12 Ru6 135.0(9) . . ?
C1A N1A C2A 119.0(11) . . ?
C1A N1A Ru4 119.6(9) . . ?
C2A N1A Ru4 120.4(10) . . ?
C8A N2A C9A 122.4(12) . . ?
C8A N2A Ru3 118.9(11) . . ?
C9A N2A Ru3 118.6(12) . . ?
C15A N3A C16A 119.6(10) . . ?
C15A N3A Ru2 118.0(8) . . ?
C16A N3A Ru2 121.9(8) . . ?
C29A N4A C28A 119.9(9) . . ?
C29A N4A Ru1 120.2(8) . . ?
C28A N4A Ru1 120.0(7) . . ?
C36A N5A C35A 120.1(10) . . ?
C36A N5A Ru6 122.4(9) . . ?
C35A N5A Ru6 117.5(8) . . ?
C43A N6A C42A 120.8(13) . . ?
C43A N6A Ru5 121.3(11) . . ?
C42A N6A Ru5 118.0(11) . . ?
N1A C1A C4A 124.2(12) . . ?
N1A C1A H1AA 117.9 . . ?
C4A C1A H1AA 117.9 . . ?
N1A C2A C3A 118.4(13) . . ?
N1A C2A H2A 120.8 . . ?
C3A C2A H2A 120.8 . . ?
C5A C3A C2A 121.4(13) . . ?
C5A C3A H3AA 119.3 . . ?
C2A C3A H3AA 119.3 . . ?
C5A C4A C1A 117.7(12) . . ?
C5A C4A H4AA 121.2 . . ?
C1A C4A H4AA 121.2 . . ?
C3A C5A C4A 117.5(11) . . ?
C3A C5A C6A 120.3(12) . . ?
C4A C5A C6A 122.2(12) . . ?
C7A C6A C5A 176.4(13) . . ?
C6A C7A C25A 178.3(12) . . ?
N2A C8A C10A 120.0(14) . . ?
N2A C8A H8AA 120.0 . . ?
C10A C8A H8AA 120.0 . . ?
C11A C9A N2A 121.5(12) . . ?
C11A C9A H9AA 119.3 . . ?
N2A C9A H9AA 119.3 . . ?
C8A C10A C12A 116.6(12) . . ?
C8A C10A H10A 121.7 . . ?
C12A C10A H10A 121.7 . . ?
C12A C11A C9A 118.1(13) . . ?
C12A C11A H11A 121.0 . . ?
C9A C11A H11A 121.0 . . ?
C11A C12A C10A 121.4(11) . . ?
C11A C12A C13A 119.2(13) . . ?
C10A C12A C13A 119.4(12) . . ?
C14A C13A C12A 178.9(13) . . ?
C13A C14A C22A 176.3(12) . . ?
N3A C15A C17A 121.8(10) . . ?
N3A C15A H15A 119.1 . . ?
C17A C15A H15A 119.1 . . ?
N3A C16A C18A 122.4(10) . . ?
N3A C16A H16A 118.8 . . ?
C18A C16A H16A 118.8 . . ?
C19A C17A C15A 119.3(10) . . ?
C19A C17A H17A 120.3 . . ?
C15A C17A H17A 120.3 . . ?
C19A C18A C16A 117.9(10) . . ?
C19A C18A H18A 121.0 . . ?
C16A C18A H18A 121.0 . . ?
C17A C19A C18A 118.8(10) . . ?
C17A C19A C20A 119.1(10) . . ?
C18A C19A C20A 122.0(10) . . ?
C21A C20A C19A 172.3(10) . . ?
C20A C21A C26A 174.0(10) . . ?
C24A C22A C23A 119.1(9) . . ?
C24A C22A C14A 119.2(9) . . ?
C23A C22A C14A 121.6(10) . . ?
C25A C23A C22A 120.2(10) . . ?
C25A C23A H23A 119.9 . . ?
C22A C23A H23A 119.9 . . ?
C22A C24A C26A 121.0(9) . . ?
C22A C24A H24A 119.5 . . ?
C26A C24A H24A 119.5 . . ?
C23A C25A C27A 120.2(9) . . ?
C23A C25A C7A 118.3(9) . . ?
C27A C25A C7A 121.5(10) . . ?
C24A C26A C27A 118.2(9) . . ?
C24A C26A C21A 118.0(8) . . ?
C27A C26A C21A 123.8(9) . . ?
C25A C27A C26A 121.2(10) . . ?
C25A C27A H27A 119.4 . . ?
C26A C27A H27A 119.4 . . ?
N4A C28A C30A 122.9(10) . . ?
N4A C28A H28A 118.6 . . ?
C30A C28A H28A 118.6 . . ?
N4A C29A C31A 121.1(9) . . ?
N4A C29A H29A 119.5 . . ?
C31A C29A H29A 119.5 . . ?
C28A C30A C32A 117.9(10) . . ?
C28A C30A H30A 121.0 . . ?
C32A C30A H30A 121.0 . . ?
C32A C31A C29A 120.4(9) . . ?
C32A C31A H31A 119.8 . . ?
C29A C31A H31A 119.8 . . ?
C31A C32A C33A 121.3(10) . . ?
C31A C32A C30A 117.6(10) . . ?
C33A C32A C30A 120.9(10) . . ?
C34A C33A C32A 178.8(12) . . ?
C33A C34A C49A 178.8(12) . . ?
C37A C35A N5A 119.0(10) . . ?
C37A C35A H35A 120.5 . . ?
N5A C35A H35A 120.5 . . ?
N5A C36A C38A 120.7(11) . . ?
N5A C36A H36A 119.6 . . ?
C38A C36A H36A 119.6 . . ?
C39A C37A C35A 122.9(12) . . ?
C39A C37A H37A 118.5 . . ?
C35A C37A H37A 118.5 . . ?
C39A C38A C36A 120.2(11) . . ?
C39A C38A H38A 119.9 . . ?
C36A C38A H38A 119.9 . . ?
C38A C39A C37A 116.9(11) . . ?
C38A C39A C40A 120.8(10) . . ?
C37A C39A C40A 122.3(11) . . ?
C41A C40A C39A 178.2(11) . . ?
C40A C41A C51A 175.9(11) . . ?
C44A C42A N6A 118.5(14) . . ?
C44A C42A H42A 120.7 . . ?
N6A C42A H42A 120.7 . . ?
N6A C43A C45A 122.9(13) . . ?
N6A C43A H43A 118.6 . . ?
C45A C43A H43A 118.6 . . ?
C42A C44A C46A 125.5(14) . . ?
C42A C44A H44A 117.3 . . ?
C46A C44A H44A 117.3 . . ?
C43A C45A C46A 117.4(13) . . ?
C43A C45A H45A 121.3 . . ?
C46A C45A H45A 121.3 . . ?
C47A C46A C44A 122.6(12) . . ?
C47A C46A C45A 122.5(12) . . ?
C44A C46A C45A 114.8(11) . . ?
C48A C47A C46A 175.6(14) . . ?
C47A C48A C54A 176.1(12) . . ?
C34A C49A C50A 123.6(11) . . ?
C34A C49A C53A 119.1(10) . . ?
C50A C49A C53A 117.3(10) . . ?
C51A C50A C49A 121.1(11) . . ?
C51A C50A H50A 119.4 . . ?
C49A C50A H50A 119.4 . . ?
C50A C51A C52A 120.7(10) . . ?
C50A C51A C41A 118.2(10) . . ?
C52A C51A C41A 121.1(10) . . ?
C51A C52A C54A 121.0(10) . . ?
C51A C52A H52A 119.5 . . ?
C54A C52A H52A 119.5 . . ?
C54A C53A C49A 120.9(10) . . ?
C54A C53A H53A 119.6 . . ?
C49A C53A H53A 119.6 . . ?
C52A C54A C53A 119.0(10) . . ?
C52A C54A C48A 123.0(10) . . ?
C53A C54A C48A 117.8(11) . . ?
O5 C11B C16B 126.6(13) . . ?
O5 C11B C12B 114.4(13) . . ?
C16B C11B C12B 119.0(11) . . ?
C13B C12B C11B 122.5(13) . . ?
C13B C12B H12A 118.7 . . ?
C11B C12B H12A 118.7 . . ?
C12B C13B C14B 121.1(13) . . ?
C12B C13B H13A 119.5 . . ?
C14B C13B H13A 119.5 . . ?
O7 C14B C15B 125.0(10) . . ?
O7 C14B C13B 115.8(11) . . ?
C15B C14B C13B 119.2(11) . . ?
C14B C15B C16B 120.1(11) . . ?
C14B C15B C20B 122.6(9) . . ?
C16B C15B C20B 117.0(11) . . ?
C17B C16B C11B 120.6(11) . . ?
C17B C16B C15B 121.3(12) . . ?
C11B C16B C15B 117.9(12) . . ?
O6 C17B C16B 126.0(14) . . ?
O6 C17B C18B 114.8(14) . . ?
C16B C17B C18B 119.2(11) . . ?
C19B C18B C17B 121.0(13) . . ?
C19B C18B H18B 119.5 . . ?
C17B C18B H18B 119.5 . . ?
C18B C19B C20B 120.9(12) . . ?
C18B C19B H19A 119.5 . . ?
C20B C19B H19A 119.5 . . ?
O8 C20B C15B 126.1(10) . . ?
O8 C20B C19B 113.3(10) . . ?
C15B C20B C19B 120.3(10) . . ?
O1 C1B C2B 116.4(14) . . ?
O1 C1B C6B 129.2(13) . . ?
C2B C1B C6B 114.4(14) . . ?
C3B C2B C1B 127.7(16) . . ?
C3B C2B H2BA 116.2 . . ?
C1B C2B H2BA 116.2 . . ?
C2B C3B C4B 118.5(14) . . ?
C2B C3B H3BA 120.7 . . ?
C4B C3B H3BA 120.7 . . ?
O3 C4B C5B 123.4(15) . . ?
O3 C4B C3B 117.0(14) . . ?
C5B C4B C3B 119.5(13) . . ?
C4B C5B C6B 119.9(13) . . ?
C4B C5B C10B 122.0(13) . . ?
C6B C5B C10B 118.0(13) . . ?
C5B C6B C1B 119.6(13) . . ?
C5B C6B C7B 121.3(14) . . ?
C1B C6B C7B 119.1(13) . . ?
O2 C7B C8B 112.2(15) . . ?
O2 C7B C6B 129.6(15) . . ?
C8B C7B C6B 118.0(13) . . ?
C9B C8B C7B 121.4(14) . . ?
C9B C8B H8B 119.3 . . ?
C7B C8B H8B 119.3 . . ?
C8B C9B C10B 121.7(15) . . ?
C8B C9B H9B 119.1 . . ?
C10B C9B H9B 119.1 . . ?
C5B C10B C9B 119.0(14) . . ?
C5B C10B O4 129.8(15) . . ?
C9B C10B O4 110.9(14) . . ?
O9 C21B C22B 126.3(15) . . ?
O9 C21B C23B 112.8(15) . . ?
C22B C21B C23B 120.9(13) . . ?
C21B C22B C27B 120.2(13) . . ?
C21B C22B C26B 118.0(13) . . ?
C27B C22B C26B 121.7(12) . . ?
C24B C23B C21B 115.6(15) . . ?
C24B C23B H23B 122.2 . . ?
C21B C23B H23B 122.2 . . ?
C23B C24B C25B 127.0(15) . . ?
C23B C24B H24B 116.5 . . ?
C25B C24B H24B 116.5 . . ?
C24B C25B O11 116.7(13) . . ?
C24B C25B C26B 117.3(14) . . ?
O11 C25B C26B 125.9(13) . . ?
C22B C26B C30B 117.1(13) . . ?
C22B C26B C25B 120.7(14) . . ?
C30B C26B C25B 122.2(13) . . ?
O10 C27B C22B 128.7(12) . . ?
O10 C27B C28B 114.6(11) . . ?
C22B C27B C28B 116.6(12) . . ?
C28B C29B C30B 126.7(13) . . ?
C28B C29B H29B 116.7 . . ?
C30B C29B H29B 116.7 . . ?
C29B C28B C27B 120.5(13) . . ?
C29B C28B H28B 119.7 . . ?
C27B C28B H28B 119.7 . . ?
O12 C30B C29B 122.7(13) . . ?
O12 C30B C26B 120.1(13) . . ?
C29B C30B C26B 117.1(13) . . ?
C2C C1C C3C 115.9(9) . . ?
C2C C1C C10C 124.8(12) . . ?
C3C C1C C10C 118.5(11) . . ?
C2C C1C Ru1 67.0(7) . . ?
C3C C1C Ru1 69.1(6) . . ?
C10C C1C Ru1 126.3(8) . . ?
C1C C2C C4C 121.6(11) . . ?
C1C C2C Ru1 75.2(7) . . ?
C4C C2C Ru1 71.7(7) . . ?
C1C C2C H2CA 119.0 . . ?
C4C C2C H2CA 119.0 . . ?
Ru1 C2C H2CA 119.0 . . ?
C5C C3C C1C 122.0(10) . . ?
C5C C3C Ru1 70.8(6) . . ?
C1C C3C Ru1 72.5(7) . . ?
C5C C3C H3CA 118.3 . . ?
C1C C3C H3CA 118.3 . . ?
Ru1 C3C H3CA 118.3 . . ?
C6C C4C C2C 121.2(11) . . ?
C6C C4C Ru1 72.2(7) . . ?
C2C C4C Ru1 69.8(7) . . ?
C6C C4C H4CA 118.6 . . ?
C2C C4C H4CA 118.6 . . ?
Ru1 C4C H4CA 118.6 . . ?
C3C C5C C6C 121.2(11) . . ?
C3C C5C Ru1 71.7(6) . . ?
C6C C5C Ru1 71.9(6) . . ?
C3C C5C H5CA 118.9 . . ?
C6C C5C H5CA 118.9 . . ?
Ru1 C5C H5CA 118.9 . . ?
C5C C6C C4C 117.8(9) . . ?
C5C C6C C7C 117.5(10) . . ?
C4C C6C C7C 124.6(10) . . ?
C5C C6C Ru1 70.7(6) . . ?
C4C C6C Ru1 69.2(6) . . ?
C7C C6C Ru1 129.3(7) . . ?
C9C C7C C6C 106.9(9) . . ?
C9C C7C C8C 112.5(11) . . ?
C6C C7C C8C 106.2(9) . . ?
C9C C7C H7CA 110.4 . . ?
C6C C7C H7CA 110.4 . . ?
C8C C7C H7CA 110.4 . . ?
C7C C8C H8CA 109.5 . . ?
C7C C8C H8CB 109.5 . . ?
H8CA C8C H8CB 109.5 . . ?
C7C C8C H8CC 109.5 . . ?
H8CA C8C H8CC 109.5 . . ?
H8CB C8C H8CC 109.5 . . ?
C7C C9C H9CA 109.5 . . ?
C7C C9C H9CB 109.5 . . ?
H9CA C9C H9CB 109.5 . . ?
C7C C9C H9CC 109.5 . . ?
H9CA C9C H9CC 109.5 . . ?
H9CB C9C H9CC 109.5 . . ?
C1C C10C H10C 109.5 . . ?
C1C C10C H10D 109.5 . . ?
H10C C10C H10D 109.5 . . ?
C1C C10C H10E 109.5 . . ?
H10C C10C H10E 109.5 . . ?
H10D C10C H10E 109.5 . . ?
C12C C11C C13C 114.9(16) . . ?
C12C C11C C20C 127.1(15) . . ?
C13C C11C C20C 117.8(14) . . ?
C12C C11C Ru6 70.0(12) . . ?
C13C C11C Ru6 68.2(12) . . ?
C20C C11C Ru6 136(2) . . ?
C11C C12C C14C 122.1(17) . . ?
C11C C12C Ru6 74.2(13) . . ?
C14C C12C Ru6 62.8(10) . . ?
C11C C12C H12B 116.5 . . ?
C14C C12C H12B 116.5 . . ?
Ru6 C12C H12B 116.5 . . ?
C15C C13C C11C 121.7(17) . . ?
C15C C13C Ru6 74.2(13) . . ?
C11C C13C Ru6 73.2(12) . . ?
C15C C13C H13B 119.0 . . ?
C11C C13C H13B 119.0 . . ?
Ru6 C13C H13B 119.0 . . ?
C16C C14C C12C 119.7(17) . . ?
C16C C14C Ru6 74.0(11) . . ?
C12C C14C Ru6 78.2(12) . . ?
C16C C14C H14A 120.1 . . ?
C12C C14C H14A 120.1 . . ?
Ru6 C14C H14A 120.1 . . ?
C13C C15C C16C 122.3(17) . . ?
C13C C15C Ru6 70.0(12) . . ?
C16C C15C Ru6 66.9(12) . . ?
C13C C15C H15B 116.3 . . ?
C16C C15C H15B 116.3 . . ?
Ru6 C15C H15B 116.3 . . ?
C15C C16C C14C 116.5(16) . . ?
C15C C16C C17C 117.1(19) . . ?
C14C C16C C17C 126.1(18) . . ?
C15C C16C Ru6 76.5(13) . . ?
C14C C16C Ru6 65.1(10) . . ?
C17C C16C Ru6 123.6(15) . . ?
C19C C17C C16C 102.2(17) . . ?
C19C C17C C18C 109(2) . . ?
C16C C17C C18C 97.0(16) . . ?
C19C C17C H17B 115.3 . . ?
C16C C17C H17B 115.3 . . ?
C18C C17C H17B 115.3 . . ?
C17C C18C H18C 109.5 . . ?
C17C C18C H18D 109.5 . . ?
H18C C18C H18D 109.5 . . ?
C17C C18C H18E 109.5 . . ?
H18C C18C H18E 109.5 . . ?
H18D C18C H18E 109.5 . . ?
C17C C19C H19B 109.5 . . ?
C17C C19C H19C 109.5 . . ?
H19B C19C H19C 109.5 . . ?
C17C C19C H19D 109.5 . . ?
H19B C19C H19D 109.5 . . ?
H19C C19C H19D 109.5 . . ?
C11C C20C H20A 109.5 . . ?
C11C C20C H20B 109.5 . . ?
H20A C20C H20B 109.5 . . ?
C11C C20C H20C 109.5 . . ?
H20A C20C H20C 109.5 . . ?
H20B C20C H20C 109.5 . . ?
C32C C31C C40C 121.3(15) . . ?
C32C C31C C33C 115.4(15) . . ?
C40C C31C C33C 123.0(16) . . ?
C32C C31C Ru4 69.9(10) . . ?
C40C C31C Ru4 125.2(13) . . ?
C33C C31C Ru4 69.6(9) . . ?
C31C C32C C34C 121.8(15) . . ?
C31C C32C Ru4 73.0(11) . . ?
C34C C32C Ru4 70.4(12) . . ?
C31C C32C H32A 118.5 . . ?
C34C C32C H32A 118.5 . . ?
Ru4 C32C H32A 118.5 . . ?
C35C C33C C31C 122.3(15) . . ?
C35C C33C Ru4 72.9(10) . . ?
C31C C33C Ru4 71.2(9) . . ?
C35C C33C H33A 118.2 . . ?
C31C C33C H33A 118.2 . . ?
Ru4 C33C H33A 118.2 . . ?
C32C C34C C36C 122.3(16) . . ?
C32C C34C Ru4 71.7(12) . . ?
C36C C34C Ru4 70.8(11) . . ?
C32C C34C H34A 117.9 . . ?
C36C C34C H34A 117.9 . . ?
Ru4 C34C H34A 117.9 . . ?
C36C C35C C33C 120.4(14) . . ?
C36C C35C Ru4 68.9(10) . . ?
C33C C35C Ru4 69.8(10) . . ?
C36C C35C H35B 118.4 . . ?
C33C C35C H35B 118.4 . . ?
Ru4 C35C H35B 118.4 . . ?
C35C C36C C37C 117.1(16) . . ?
C35C C36C C34C 117.4(15) . . ?
C37C C36C C34C 125.5(17) . . ?
C35C C36C Ru4 74.2(11) . . ?
C37C C36C Ru4 127.3(14) . . ?
C34C C36C Ru4 70.4(11) . . ?
C38C C37C C36C 106.2(16) . . ?
C38C C37C C39C 107.9(18) . . ?
C36C C37C C39C 99.4(16) . . ?
C38C C37C H37B 114.1 . . ?
C36C C37C H37B 114.1 . . ?
C39C C37C H37B 114.1 . . ?
C37C C38C H38B 109.5 . . ?
C37C C38C H38C 109.5 . . ?
H38B C38C H38C 109.5 . . ?
C37C C38C H38D 109.5 . . ?
H38B C38C H38D 109.5 . . ?
H38C C38C H38D 109.5 . . ?
C37C C39C H39A 109.5 . . ?
C37C C39C H39B 109.5 . . ?
H39A C39C H39B 109.5 . . ?
C37C C39C H39C 109.5 . . ?
H39A C39C H39C 109.5 . . ?
H39B C39C H39C 109.5 . . ?
C31C C40C H40A 109.5 . . ?
C31C C40C H40B 109.5 . . ?
H40A C40C H40B 109.5 . . ?
C31C C40C H40C 109.5 . . ?
H40A C40C H40C 109.5 . . ?
H40B C40C H40C 109.5 . . ?
C42C C41C C43C 118.8(11) . . ?
C42C C41C C50C 120.3(10) . . ?
C43C C41C C50C 120.3(11) . . ?
C42C C41C Ru2 68.8(7) . . ?
C43C C41C Ru2 70.6(7) . . ?
C50C C41C Ru2 124.8(8) . . ?
C44C C42C C41C 120.3(12) . . ?
C44C C42C Ru2 71.4(8) . . ?
C41C C42C Ru2 73.0(7) . . ?
C44C C42C H42B 119.5 . . ?
C41C C42C H42B 119.5 . . ?
Ru2 C42C H42B 119.5 . . ?
C45C C43C C41C 115.6(12) . . ?
C45C C43C Ru2 67.6(7) . . ?
C41C C43C Ru2 71.8(7) . . ?
C45C C43C H43B 121.8 . . ?
C41C C43C H43B 121.8 . . ?
Ru2 C43C H43B 121.8 . . ?
C46C C44C C42C 125.6(14) . . ?
C46C C44C Ru2 76.0(8) . . ?
C42C C44C Ru2 72.0(7) . . ?
C46C C44C H44B 116.7 . . ?
C42C C44C H44B 116.7 . . ?
Ru2 C44C H44B 116.7 . . ?
C46C C45C C43C 122.5(12) . . ?
C46C C45C Ru2 75.1(7) . . ?
C43C C45C Ru2 72.9(7) . . ?
C46C C45C H45B 118.6 . . ?
C43C C45C H45B 118.6 . . ?
Ru2 C45C H45B 118.6 . . ?
C44C C46C C45C 116.7(12) . . ?
C44C C46C C47C 126.2(15) . . ?
C45C C46C C47C 116.0(13) . . ?
C44C C46C Ru2 69.3(7) . . ?
C45C C46C Ru2 67.0(7) . . ?
C47C C46C Ru2 125.1(10) . . ?
C49C C47C C46C 116.7(13) . . ?
C49C C47C C48C 125.4(14) . . ?
C46C C47C C48C 101.3(11) . . ?
C49C C47C H47A 103.6 . . ?
C46C C47C H47A 103.6 . . ?
C48C C47C H47A 103.6 . . ?
C47C C48C H48A 109.5 . . ?
C47C C48C H48B 109.5 . . ?
H48A C48C H48B 109.5 . . ?
C47C C48C H48C 109.5 . . ?
H48A C48C H48C 109.5 . . ?
H48B C48C H48C 109.5 . . ?
C47C C49C H49A 109.5 . . ?
C47C C49C H49B 109.5 . . ?
H49A C49C H49B 109.5 . . ?
C47C C49C H49C 109.5 . . ?
H49A C49C H49C 109.5 . . ?
H49B C49C H49C 109.5 . . ?
C41C C50C H50B 109.5 . . ?
C41C C50C H50C 109.5 . . ?
H50B C50C H50C 109.5 . . ?
C41C C50C H50D 109.5 . . ?
H50B C50C H50D 109.5 . . ?
H50C C50C H50D 109.5 . . ?
C22C C21C C30C 131.1(18) . . ?
C22C C21C C23C 119.7(15) . . ?
C30C C21C C23C 109.1(16) . . ?
C22C C21C Ru3 74.9(10) . . ?
C30C C21C Ru3 121.9(12) . . ?
C23C C21C Ru3 73.2(8) . . ?
C21C C22C C24C 117.3(16) . . ?
C21C C22C Ru3 65.8(9) . . ?
C24C C22C Ru3 74.0(10) . . ?
C21C C22C H22A 120.8 . . ?
C24C C22C H22A 120.8 . . ?
Ru3 C22C H22A 120.8 . . ?
C25C C23C C21C 114.0(15) . . ?
C25C C23C Ru3 67.8(9) . . ?
C21C C23C Ru3 66.0(8) . . ?
C25C C23C H23C 121.9 . . ?
C21C C23C H23C 121.9 . . ?
Ru3 C23C H23C 121.9 . . ?
C26C C24C C22C 128.1(18) . . ?
C26C C24C Ru3 75.8(10) . . ?
C22C C24C Ru3 70.1(10) . . ?
C26C C24C H24C 114.7 . . ?
C22C C24C H24C 114.7 . . ?
Ru3 C24C H24C 114.7 . . ?
C26C C25C C23C 121.9(15) . . ?
C26C C25C Ru3 78.3(9) . . ?
C23C C25C Ru3 72.6(9) . . ?
C26C C25C H25A 119.0 . . ?
C23C C25C H25A 119.0 . . ?
Ru3 C25C H25A 119.0 . . ?
C24C C26C C25C 117.3(17) . . ?
C24C C26C C27C 130.2(18) . . ?
C25C C26C C27C 111.9(16) . . ?
C24C C26C Ru3 71.2(10) . . ?
C25C C26C Ru3 64.0(9) . . ?
C27C C26C Ru3 128.3(12) . . ?
C26C C27C C29C 112.3(16) . . ?
C26C C27C C28C 110.0(15) . . ?
C29C C27C C28C 114.4(15) . . ?
C26C C27C H27B 106.5 . . ?
C29C C27C H27B 106.5 . . ?
C28C C27C H27B 106.5 . . ?
C27C C28C H28C 109.5 . . ?
C27C C28C H28D 109.5 . . ?
H28C C28C H28D 109.5 . . ?
C27C C28C H28E 109.5 . . ?
H28C C28C H28E 109.5 . . ?
H28D C28C H28E 109.5 . . ?
C27C C29C H29C 109.5 . . ?
C27C C29C H29D 109.5 . . ?
H29C C29C H29D 109.5 . . ?
C27C C29C H29E 109.5 . . ?
H29C C29C H29E 109.5 . . ?
H29D C29C H29E 109.5 . . ?
C21C C30C H30C 109.5 . . ?
C21C C30C H30D 109.5 . . ?
H30C C30C H30D 109.5 . . ?
C21C C30C H30E 109.5 . . ?
H30C C30C H30E 109.5 . . ?
H30D C30C H30E 109.5 . . ?
C52C C51C C53C 132(2) . . ?
C52C C51C C60C 115(2) . . ?
C53C C51C C60C 113(2) . . ?
C52C C51C Ru5 73.2(11) . . ?
C53C C51C Ru5 80.1(13) . . ?
C60C C51C Ru5 119.2(14) . . ?
C51C C52C C54C 113(2) . . ?
C51C C52C Ru5 67.1(11) . . ?
C54C C52C Ru5 72.0(13) . . ?
C51C C52C H52B 123.2 . . ?
C54C C52C H52B 123.2 . . ?
Ru5 C52C H52B 123.2 . . ?
C51C C53C C55C 109(2) . . ?
C51C C53C Ru5 62.6(12) . . ?
C55C C53C Ru5 65.7(12) . . ?
C51C C53C H53B 123.9 . . ?
C55C C53C H53B 123.9 . . ?
Ru5 C53C H53B 123.9 . . ?
C56C C54C C52C 120(3) . . ?
C56C C54C Ru5 67.0(14) . . ?
C52C C54C Ru5 69.5(12) . . ?
C56C C54C H54A 118.1 . . ?
C52C C54C H54A 118.1 . . ?
Ru5 C54C H54A 118.1 . . ?
C56C C55C C53C 121(3) . . ?
C56C C55C Ru5 67.2(14) . . ?
C53C C55C Ru5 75.7(13) . . ?
C56C C55C H55A 118.9 . . ?
C53C C55C H55A 118.9 . . ?
Ru5 C55C H55A 118.9 . . ?
C54C C56C C55C 124(3) . . ?
C54C C56C C57C 125(3) . . ?
C55C C56C C57C 111(3) . . ?
C54C C56C Ru5 75.5(16) . . ?
C55C C56C Ru5 73.4(13) . . ?
C57C C56C Ru5 128.9(16) . . ?
C56C C57C C58C 109(2) . . ?
C56C C57C C59C 110(2) . . ?
C58C C57C C59C 114(2) . . ?
C56C C57C H57A 107.6 . . ?
C58C C57C H57A 107.6 . . ?
C59C C57C H57A 107.6 . . ?
C57C C58C H58A 109.5 . . ?
C57C C58C H58B 109.5 . . ?
H58A C58C H58B 109.5 . . ?
C57C C58C H58C 109.5 . . ?
H58A C58C H58C 109.5 . . ?
H58B C58C H58C 109.5 . . ?
C57C C59C H59A 109.5 . . ?
C57C C59C H59B 109.5 . . ?
H59A C59C H59B 109.5 . . ?
C57C C59C H59C 109.5 . . ?
H59A C59C H59C 109.5 . . ?
H59B C59C H59C 109.5 . . ?
C51C C60C H60A 109.5 . . ?
C51C C60C H60B 109.5 . . ?
H60A C60C H60B 109.5 . . ?
C51C C60C H60C 109.5 . . ?
H60A C60C H60C 109.5 . . ?
H60B C60C H60C 109.5 . . ?
O2D S1D O1D 115.6(5) . . ?
O2D S1D O3D 117.4(5) . . ?
O1D S1D O3D 112.3(5) . . ?
O2D S1D C1D 103.1(7) . . ?
O1D S1D C1D 103.3(6) . . ?
O3D S1D C1D 102.5(9) . . ?
F3D C1D F2D 104.7(16) . . ?
F3D C1D F1D 113.9(17) . . ?
F2D C1D F1D 110.8(15) . . ?
F3D C1D S1D 109.7(12) . . ?
F2D C1D S1D 106.6(13) . . ?
F1D C1D S1D 110.7(13) . . ?
O15D S5D O13D 118(2) . . ?
O15D S5D O14D 125(2) . . ?
O13D S5D O14D 112(2) . . ?
O15D S5D C5D 94.9(18) . . ?
O13D S5D C5D 105.2(19) . . ?
O14D S5D C5D 93.6(17) . . ?
F15D C5D F14D 103(3) . . ?
F15D C5D F13D 129(3) . . ?
F14D C5D F13D 113(3) . . ?
F15D C5D S5D 103(2) . . ?
F14D C5D S5D 105(2) . . ?
F13D C5D S5D 102(2) . . ?
O5D S2D O6D 113.9(9) . . ?
O5D S2D O4D 117.4(9) . . ?
O6D S2D O4D 112.6(7) . . ?
O5D S2D C2D 104.4(10) . . ?
O6D S2D C2D 103.9(11) . . ?
O4D S2D C2D 102.5(12) . . ?
F5D C2D F4D 102.3(16) . . ?
F5D C2D F6D 110.8(18) . . ?
F4D C2D F6D 101(2) . . ?
F5D C2D S2D 113(2) . . ?
F4D C2D S2D 112.3(16) . . ?
F6D C2D S2D 115.2(16) . . ?
O9D S3D O8D 114.9(8) . . ?
O9D S3D O7D 118.2(8) . . ?
O8D S3D O7D 114.5(8) . . ?
O9D S3D C3D 95.7(11) . . ?
O8D S3D C3D 106.1(9) . . ?
O7D S3D C3D 103.9(10) . . ?
F8D C3D F7D 108(2) . . ?
F8D C3D F9D 94.2(15) . . ?
F7D C3D F9D 114(3) . . ?
F8D C3D S3D 113(2) . . ?
F7D C3D S3D 113.8(14) . . ?
F9D C3D S3D 112.1(18) . . ?
O11D S4D O12D 117.0(8) . . ?
O11D S4D O10D 114.7(8) . . ?
O12D S4D O10D 112.6(10) . . ?
O11D S4D C4D 106.7(9) . . ?
O12D S4D C4D 102.5(10) . . ?
O10D S4D C4D 100.9(7) . . ?
F11D C4D F12D 111.7(15) . . ?
F11D C4D F10D 105.8(18) . . ?
F12D C4D F10D 104.3(19) . . ?
F11D C4D S4D 116.4(17) . . ?
F12D C4D S4D 117.0(14) . . ?
F10D C4D S4D 99.2(12) . . ?
O17D S6D O16D 129(2) . . ?
O17D S6D O18D 108(2) . . ?
O16D S6D O18D 105(2) . . ?
O17D S6D C6D 117(2) . . ?
O16D S6D C6D 97.0(17) . . ?
O18D S6D C6D 94.7(16) . . ?
F18D C6D F17D 119(3) . . ?
F18D C6D F16D 114(3) . . ?
F17D C6D F16D 107(3) . . ?
F18D C6D S6D 111(2) . . ?
F17D C6D S6D 115(3) . . ?
F16D C6D S6D 87.1(18) . . ?
C1E O1E C3E 114.3(14) . . ?
O1E C1E C2E 108.9(13) . . ?
O1E C1E H1EA 109.9 . . ?
C2E C1E H1EA 109.9 . . ?
O1E C1E H1EB 109.9 . . ?
C2E C1E H1EB 109.9 . . ?
H1EA C1E H1EB 108.3 . . ?
C1E C2E H2EA 109.5 . . ?
C1E C2E H2EB 109.5 . . ?
H2EA C2E H2EB 109.5 . . ?
C1E C2E H2EC 109.5 . . ?
H2EA C2E H2EC 109.5 . . ?
H2EB C2E H2EC 109.5 . . ?
O1E C3E C4E 111.2(14) . . ?
O1E C3E H3EA 109.4 . . ?
C4E C3E H3EA 109.4 . . ?
O1E C3E H3EB 109.4 . . ?
C4E C3E H3EB 109.4 . . ?
H3EA C3E H3EB 108.0 . . ?
C3E C4E H4EA 109.5 . . ?
C3E C4E H4EB 109.5 . . ?
H4EA C4E H4EB 109.5 . . ?
C3E C4E H4EC 109.5 . . ?
H4EA C4E H4EC 109.5 . . ?
H4EB C4E H4EC 109.5 . . ?

loop_
_geom_bond_atom_site_label_1
_geom_bond_atom_site_label_2
_geom_bond_distance
_geom_bond_site_symmetry_2
_geom_bond_publ_flag
Ru1 O7 2.021(7) . ?
Ru1 O8 2.060(7) . ?
Ru1 N4A 2.102(9) . ?
Ru1 C2C 2.108(12) . ?
Ru1 C5C 2.157(11) . ?
Ru1 C4C 2.132(11) . ?
Ru1 C3C 2.169(11) . ?
Ru1 C6C 2.173(11) . ?
Ru1 C1C 2.214(12) . ?
Ru2 O10 2.046(8) . ?
Ru2 O9 2.038(9) . ?
Ru2 N3A 2.105(9) . ?
Ru2 C44C 2.180(13) . ?
Ru2 C45C 2.153(12) . ?
Ru2 C42C 2.186(13) . ?
Ru2 C41C 2.243(12) . ?
Ru2 C46C 2.261(12) . ?
Ru2 C43C 2.226(13) . ?
Ru3 O6 1.962(10) . ?
Ru3 C21C 2.071(17) . ?
Ru3 O5 2.023(10) . ?
Ru3 C25C 2.105(15) . ?
Ru3 N2A 2.143(10) . ?
Ru3 C22C 2.192(15) . ?
Ru3 C23C 2.169(14) . ?
Ru3 C24C 2.240(16) . ?
Ru3 C26C 2.294(16) . ?
Ru4 O1 1.989(10) . ?
Ru4 O2 2.104(11) . ?
Ru4 N1A 2.114(10) . ?
Ru4 C32C 2.145(17) . ?
Ru4 C35C 2.202(16) . ?
Ru4 C34C 2.129(19) . ?
Ru4 C36C 2.135(19) . ?
Ru4 C33C 2.163(16) . ?
Ru4 C31C 2.185(17) . ?
Ru5 O4 2.020(9) . ?
Ru5 O3 2.007(10) . ?
Ru5 C51C 2.089(19) . ?
Ru5 C56C 2.10(2) . ?
Ru5 N6A 2.114(11) . ?
Ru5 C55C 2.18(2) . ?
Ru5 C52C 2.17(2) . ?
Ru5 C54C 2.21(2) . ?
Ru5 C53C 2.32(2) . ?
Ru6 O12 1.987(11) . ?
Ru6 O11 1.997(10) . ?
Ru6 C14C 2.003(17) . ?
Ru6 N5A 2.116(10) . ?
Ru6 C13C 2.19(2) . ?
Ru6 C16C 2.122(19) . ?
Ru6 C11C 2.26(2) . ?
Ru6 C12C 2.205(19) . ?
Ru6 C15C 2.24(2) . ?
O1 C1B 1.227(15) . ?
O2 C7B 1.286(15) . ?
O3 C4B 1.288(14) . ?
O4 C10B 1.365(17) . ?
O5 C11B 1.304(13) . ?
O6 C17B 1.372(14) . ?
O7 C14B 1.294(13) . ?
O8 C20B 1.225(11) . ?
O9 C21B 1.333(15) . ?
O10 C27B 1.284(14) . ?
O11 C25B 1.353(16) . ?
O12 C30B 1.269(15) . ?
N1A C1A 1.301(15) . ?
N1A C2A 1.379(16) . ?
N2A C8A 1.300(17) . ?
N2A C9A 1.359(17) . ?
N3A C15A 1.324(14) . ?
N3A C16A 1.320(12) . ?
N4A C29A 1.312(12) . ?
N4A C28A 1.417(13) . ?
N5A C36A 1.329(14) . ?
N5A C35A 1.385(15) . ?
N6A C43A 1.320(17) . ?
N6A C42A 1.329(16) . ?
C1A C4A 1.399(15) . ?
C1A H1AA 0.9500 . ?
C2A C3A 1.389(17) . ?
C2A H2A 0.9500 . ?
C3A C5A 1.397(17) . ?
C3A H3AA 0.9500 . ?
C4A C5A 1.378(15) . ?
C4A H4AA 0.9500 . ?
C5A C6A 1.404(15) . ?
C6A C7A 1.216(15) . ?
C7A C25A 1.447(16) . ?
C8A C10A 1.444(17) . ?
C8A H8AA 0.9500 . ?
C9A C11A 1.372(17) . ?
C9A H9AA 0.9500 . ?
C10A C12A 1.408(17) . ?
C10A H10A 0.9500 . ?
C11A C12A 1.373(16) . ?
C11A H11A 0.9500 . ?
C12A C13A 1.490(16) . ?
C13A C14A 1.163(14) . ?
C14A C22A 1.425(15) . ?
C15A C17A 1.379(14) . ?
C15A H15A 0.9500 . ?
C16A C18A 1.419(14) . ?
C16A H16A 0.9500 . ?
C17A C19A 1.404(14) . ?
C17A H17A 0.9500 . ?
C18A C19A 1.364(14) . ?
C18A H18A 0.9500 . ?
C19A C20A 1.406(15) . ?
C20A C21A 1.229(15) . ?
C21A C26A 1.439(16) . ?
C22A C24A 1.367(13) . ?
C22A C23A 1.402(13) . ?
C23A C25A 1.337(13) . ?
C23A H23A 0.9500 . ?
C24A C26A 1.395(13) . ?
C24A H24A 0.9500 . ?
C25A C27A 1.390(13) . ?
C26A C27A 1.361(12) . ?
C27A H27A 0.9500 . ?
C28A C30A 1.349(14) . ?
C28A H28A 0.9500 . ?
C29A C31A 1.453(14) . ?
C29A H29A 0.9500 . ?
C30A C32A 1.501(14) . ?
C30A H30A 0.9500 . ?
C31A C32A 1.370(14) . ?
C31A H31A 0.9500 . ?
C32A C33A 1.381(15) . ?
C33A C34A 1.198(14) . ?
C34A C49A 1.422(16) . ?
C35A C37A 1.370(14) . ?
C35A H35A 0.9500 . ?
C36A C38A 1.396(15) . ?
C36A H36A 0.9500 . ?
C37A C39A 1.357(14) . ?
C37A H37A 0.9500 . ?
C38A C39A 1.401(15) . ?
C38A H38A 0.9500 . ?
C39A C40A 1.409(16) . ?
C40A C41A 1.216(14) . ?
C41A C51A 1.445(15) . ?
C42A C44A 1.396(18) . ?
C42A H42A 0.9500 . ?
C43A C45A 1.420(19) . ?
C43A H43A 0.9500 . ?
C44A C46A 1.345(16) . ?
C44A H44A 0.9500 . ?
C45A C46A 1.452(17) . ?
C45A H45A 0.9500 . ?
C46A C47A 1.353(17) . ?
C47A C48A 1.252(16) . ?
C48A C54A 1.417(16) . ?
C49A C50A 1.426(15) . ?
C49A C53A 1.425(14) . ?
C50A C51A 1.369(14) . ?
C50A H50A 0.9500 . ?
C51A C52A 1.364(13) . ?
C52A C54A 1.413(14) . ?
C52A H52A 0.9500 . ?
C53A C54A 1.387(14) . ?
C53A H53A 0.9500 . ?
C11B C16B 1.437(15) . ?
C11B C12B 1.424(16) . ?
C12B C13B 1.326(16) . ?
C12B H12A 0.9500 . ?
C13B C14B 1.435(14) . ?
C13B H13A 0.9500 . ?
C14B C15B 1.407(14) . ?
C15B C16B 1.451(13) . ?
C15B C20B 1.441(14) . ?
C16B C17B 1.351(16) . ?
C17B C18B 1.501(17) . ?
C18B C19B 1.295(15) . ?
C18B H18B 0.9500 . ?
C19B C20B 1.441(15) . ?
C19B H19A 0.9500 . ?
C1B C2B 1.429(17) . ?
C1B C6B 1.446(15) . ?
C2B C3B 1.320(16) . ?
C2B H2BA 0.9500 . ?
C3B C4B 1.409(15) . ?
C3B H3BA 0.9500 . ?
C4B C5B 1.430(15) . ?
C5B C6B 1.443(15) . ?
C5B C10B 1.408(16) . ?
C6B C7B 1.356(16) . ?
C7B C8B 1.484(18) . ?
C8B C9B 1.276(16) . ?
C8B H8B 0.9500 . ?
C9B C10B 1.448(17) . ?
C9B H9B 0.9500 . ?
C21B C22B 1.416(19) . ?
C21B C23B 1.458(19) . ?
C22B C27B 1.439(16) . ?
C22B C26B 1.418(17) . ?
C23B C24B 1.316(18) . ?
C23B H23B 0.9500 . ?
C24B C25B 1.391(18) . ?
C24B H24B 0.9500 . ?
C25B C26B 1.395(17) . ?
C26B C30B 1.527(19) . ?
C27B C28B 1.491(16) . ?
C29B C28B 1.291(16) . ?
C29B C30B 1.373(18) . ?
C29B H29B 0.9500 . ?
C28B H28B 0.9500 . ?
C1C C2C 1.404(14) . ?
C1C C3C 1.443(14) . ?
C1C C10C 1.483(13) . ?
C2C C4C 1.396(13) . ?
C2C H2CA 1.0000 . ?
C3C C5C 1.389(13) . ?
C3C H3CA 1.0000 . ?
C4C C6C 1.424(14) . ?
C4C H4CA 1.0000 . ?
C5C C6C 1.388(13) . ?
C5C H5CA 1.0000 . ?
C6C C7C 1.582(13) . ?
C7C C9C 1.544(15) . ?
C7C C8C 1.659(16) . ?
C7C H7CA 1.0000 . ?
C8C H8CA 0.9800 . ?
C8C H8CB 0.9800 . ?
C8C H8CC 0.9800 . ?
C9C H9CA 0.9800 . ?
C9C H9CB 0.9800 . ?
C9C H9CC 0.9800 . ?
C10C H10C 0.9800 . ?
C10C H10D 0.9800 . ?
C10C H10E 0.9800 . ?
C11C C12C 1.372(18) . ?
C11C C13C 1.472(18) . ?
C11C C20C 1.485(18) . ?
C12C C14C 1.420(18) . ?
C12C H12B 1.0000 . ?
C13C C15C 1.363(18) . ?
C13C H13B 1.0000 . ?
C14C C16C 1.446(18) . ?
C14C H14A 1.0000 . ?
C15C C16C 1.375(18) . ?
C15C H15B 1.0000 . ?
C16C C17C 1.616(19) . ?
C17C C19C 1.59(2) . ?
C17C C18C 1.71(2) . ?
C17C H17B 1.0000 . ?
C18C H18C 0.9800 . ?
C18C H18D 0.9800 . ?
C18C H18E 0.9800 . ?
C19C H19B 0.9800 . ?
C19C H19C 0.9800 . ?
C19C H19D 0.9800 . ?
C20C H20A 0.9800 . ?
C20C H20B 0.9800 . ?
C20C H20C 0.9800 . ?
C31C C32C 1.378(17) . ?
C31C C40C 1.499(17) . ?
C31C C33C 1.458(16) . ?
C32C C34C 1.387(17) . ?
C32C H32A 1.0000 . ?
C33C C35C 1.395(17) . ?
C33C H33A 1.0000 . ?
C34C C36C 1.418(17) . ?
C34C H34A 1.0000 . ?
C35C C36C 1.373(17) . ?
C35C H35B 1.0000 . ?
C36C C37C 1.609(18) . ?
C37C C38C 1.68(2) . ?
C37C C39C 1.591(19) . ?
C37C H37B 1.0000 . ?
C38C H38B 0.9800 . ?
C38C H38C 0.9800 . ?
C38C H38D 0.9800 . ?
C39C H39A 0.9800 . ?
C39C H39B 0.9800 . ?
C39C H39C 0.9800 . ?
C40C H40A 0.9800 . ?
C40C H40B 0.9800 . ?
C40C H40C 0.9800 . ?
C41C C42C 1.449(16) . ?
C41C C43C 1.440(15) . ?
C41C C50C 1.500(14) . ?
C42C C44C 1.370(15) . ?
C42C H42B 1.0000 . ?
C43C C45C 1.482(16) . ?
C43C H43B 1.0000 . ?
C44C C46C 1.328(16) . ?
C44C H44B 1.0000 . ?
C45C C46C 1.437(17) . ?
C45C H45B 1.0000 . ?
C46C C47C 1.533(17) . ?
C47C C49C 1.520(19) . ?
C47C C48C 1.612(18) . ?
C47C H47A 1.0000 . ?
C48C H48A 0.9800 . ?
C48C H48B 0.9800 . ?
C48C H48C 0.9800 . ?
C49C H49A 0.9800 . ?
C49C H49B 0.9800 . ?
C49C H49C 0.9800 . ?
C50C H50B 0.9800 . ?
C50C H50C 0.9800 . ?
C50C H50D 0.9800 . ?
C21C C22C 1.437(19) . ?
C21C C30C 1.485(19) . ?
C21C C23C 1.482(18) . ?
C22C C24C 1.367(19) . ?
C22C H22A 1.0000 . ?
C23C C25C 1.450(19) . ?
C23C H23C 1.0000 . ?
C24C C26C 1.288(18) . ?
C24C H24C 1.0000 . ?
C25C C26C 1.432(18) . ?
C25C H25A 1.0000 . ?
C26C C27C 1.525(19) . ?
C27C C29C 1.591(19) . ?
C27C C28C 1.603(19) . ?
C27C H27B 1.0000 . ?
C28C H28C 0.9800 . ?
C28C H28D 0.9800 . ?
C28C H28E 0.9800 . ?
C29C H29C 0.9800 . ?
C29C H29D 0.9800 . ?
C29C H29E 0.9800 . ?
C30C H30C 0.9800 . ?
C30C H30D 0.9800 . ?
C30C H30E 0.9800 . ?
C51C C52C 1.45(3) . ?
C51C C53C 1.43(3) . ?
C51C C60C 1.58(3) . ?
C52C C54C 1.44(3) . ?
C52C H52B 1.0000 . ?
C53C C55C 1.49(2) . ?
C53C H53B 1.0000 . ?
C54C C56C 1.39(3) . ?
C54C H54A 1.0000 . ?
C55C C56C 1.44(3) . ?
C55C H55A 1.0000 . ?
C56C C57C 1.59(3) . ?
C57C C58C 1.561(10) . ?
C57C C59C 1.566(10) . ?
C57C H57A 1.0000 . ?
C58C H58A 0.9800 . ?
C58C H58B 0.9800 . ?
C58C H58C 0.9800 . ?
C59C H59A 0.9800 . ?
C59C H59B 0.9800 . ?
C59C H59C 0.9800 . ?
C60C H60A 0.9800 . ?
C60C H60B 0.9800 . ?
C60C H60C 0.9800 . ?
S1D O2D 1.427(8) . ?
S1D O1D 1.458(7) . ?
S1D O3D 1.482(8) . ?
S1D C1D 1.853(17) . ?
F1D C1D 1.32(2) . ?
F2D C1D 1.329(18) . ?
F3D C1D 1.301(15) . ?
S5D O15D 1.508(19) . ?
S5D O13D 1.500(19) . ?
S5D O14D 1.492(19) . ?
S5D C5D 1.89(3) . ?
F13D C5D 1.32(3) . ?
F14D C5D 1.35(3) . ?
F15D C5D 1.31(2) . ?
S2D O5D 1.383(13) . ?
S2D O6D 1.488(10) . ?
S2D O4D 1.500(11) . ?
S2D C2D 1.726(19) . ?
F4D C2D 1.342(19) . ?
F5D C2D 1.34(2) . ?
F6D C2D 1.44(3) . ?
S3D O9D 1.349(12) . ?
S3D O8D 1.440(10) . ?
S3D O7D 1.489(12) . ?
S3D C3D 1.83(3) . ?
F7D C3D 1.22(2) . ?
F8D C3D 1.28(2) . ?
F9D C3D 1.36(2) . ?
S4D O11D 1.395(11) . ?
S4D O12D 1.513(14) . ?
S4D O10D 1.467(12) . ?
S4D C4D 1.824(18) . ?
F10D C4D 1.391(19) . ?
F11D C4D 1.22(2) . ?
F12D C4D 1.208(19) . ?
S6D O17D 1.364(19) . ?
S6D O16D 1.47(2) . ?
S6D O18D 1.60(2) . ?
S6D C6D 1.82(2) . ?
F16D C6D 1.41(3) . ?
F17D C6D 1.22(3) . ?
F18D C6D 1.20(2) . ?
O1E C1E 1.413(17) . ?
O1E C3E 1.431(16) . ?
C1E C2E 1.60(2) . ?
C1E H1EA 0.9900 . ?
C1E H1EB 0.9900 . ?
C2E H2EA 0.9800 . ?
C2E H2EB 0.9800 . ?
C2E H2EC 0.9800 . ?
C3E C4E 1.57(2) . ?
C3E H3EA 0.9900 . ?
C3E H3EB 0.9900 . ?
C4E H4EA 0.9800 . ?
C4E H4EB 0.9800 . ?
C4E H4EC 0.9800 . ?
